data_7012875
loop_
_publ_author_name
'Ellis, Leanne T.'
'Perkins, David F.'
'Turner, Peter'
'Hambley, Trevor W.'

_publ_section_title
;
 The preparation and characterisation of cyclam/anthraquinone
 macrocyle/intercalator complexes and their interactions with
 DNAElectronic supplementary information (ESI) available: Figs. S1?8;
 gel electrophoresis patterns, 1H NMR spectra, and overlap interactions
 between the macrocycle and DNA. See
 http://www.rsc.org/suppdata/dt/b3/b302123h/
;
_journal_issue 13
_journal_name_full 'Dalton Transactions'
_journal_page_first 2728
_journal_paper_doi 10.1039/b302123h
_journal_year 2003
_chemical_formula_sum 'C30 H42 Cu F12 N7 O2.2 P2'
_chemical_formula_weight 889.38
_space_group_IT_number 2
_symmetry_cell_setting triclinic
_symmetry_Int_Tables_number 2
_symmetry_space_group_name_Hall '-P 1'
_symmetry_space_group_name_H-M 'P -1'
_audit_creation_date 19100-12-01
_audit_creation_method 'by teXsan v1.8'
_audit_update_record
;
?
;
_cell_angle_alpha 95.644(5)
_cell_angle_beta 95.614(4)
_cell_angle_gamma 105.800(4)
_cell_formula_units_Z 2
_cell_length_a 8.304(2)
_cell_length_b 9.899(3)
_cell_length_c 22.647(6)
_cell_measurement_reflns_used 0
_cell_measurement_temperature 273.2
_cell_measurement_theta_max 0.0
_cell_measurement_theta_min 0.0
_cell_volume 1767.4(8)
_computing_cell_refinement 'MSC/AFC Diffractometer Control'
_computing_data_collection 'MSC/AFC Diffractometer Control'
_computing_data_reduction 'teXsan (MSC, 1992-1997)'
_computing_publication_material 'teXsan (MSC, 1992-1997)'
_computing_structure_refinement 'teXsan (MSC, 1992-1997)'
_computing_structure_solution
;
SAPI91 (Fan, 1991)
;
_diffrn_ambient_temperature 273.2
_diffrn_measurement_device_type unknown
_diffrn_orient_matrix_UB_11 0.00000
_diffrn_orient_matrix_UB_12 0.00000
_diffrn_orient_matrix_UB_13 0.00000
_diffrn_orient_matrix_UB_21 0.00000
_diffrn_orient_matrix_UB_22 0.00000
_diffrn_orient_matrix_UB_23 0.00000
_diffrn_orient_matrix_UB_31 0.00000
_diffrn_orient_matrix_UB_32 0.00000
_diffrn_orient_matrix_UB_33 0.00000
_diffrn_radiation_detector 'scintillation counter'
_diffrn_radiation_monochromator graphite
_diffrn_radiation_source 'X-ray tube'
_diffrn_radiation_type 'Mo K\a'
_diffrn_radiation_wavelength 0.7107
_diffrn_reflns_av_R_equivalents 0.00000
_diffrn_reflns_av_sigmaI/netI 0.050
_diffrn_reflns_limit_h_max 10
_diffrn_reflns_limit_h_min -10
_diffrn_reflns_limit_k_max 13
_diffrn_reflns_limit_k_min -13
_diffrn_reflns_limit_l_max 29
_diffrn_reflns_limit_l_min 0
_diffrn_reflns_number 8116
_diffrn_reflns_reduction_process 'Lp corrections applied'
_diffrn_reflns_theta_max 28.32
_diffrn_reflns_theta_min 1.83
_diffrn_standards_decay_% 0.00
_diffrn_standards_interval_count 0
_diffrn_standards_number 0
_exptl_absorpt_coefficient_mu 0.814
_exptl_absorpt_correction_type none
_exptl_crystal_colour unknown
_exptl_crystal_density_diffrn 1.671
_exptl_crystal_density_meas ?
_exptl_crystal_description unknown
_exptl_crystal_F_000 911.20
_exptl_crystal_size_max 0.00
_exptl_crystal_size_mid 0.00
_exptl_crystal_size_min 0.00
_refine_diff_density_max 0.50
_refine_diff_density_min -0.54
_refine_ls_extinction_method none
_refine_ls_goodness_of_fit_all 2.791
_refine_ls_goodness_of_fit_ref 3.245
_refine_ls_hydrogen_treatment noref
_refine_ls_matrix_type full
_refine_ls_number_constraints 0
_refine_ls_number_parameters 660
_refine_ls_number_reflns 5864
_refine_ls_number_restraints 0
_refine_ls_R_factor_all 0.0728
_refine_ls_R_factor_gt 0.0505
_refine_ls_shift/su_max 0.0831
_refine_ls_shift/su_mean 0.0030
_refine_ls_structure_factor_coef F
_refine_ls_weighting_details 'w = 1/[\s^2^(Fo)]'
_refine_ls_weighting_scheme sigma
_refine_ls_wR_factor_all 0.0381
_refine_ls_wR_factor_ref 0.0371
_reflns_number_gt 5864
_reflns_number_total 8116
_reflns_threshold_expression I>2.50\s(I)
_cod_data_source_file b302123h.txt
_cod_data_source_block lte17x_in_P-1_
_cod_original_cell_volume 1767.5(7)
_cod_original_sg_symbol_H-M 'P -1       '
_cod_original_formula_sum 'C30 H42 Cu F12 N7 O2.20 P2 '
_cod_database_code 7012875

loop_
_symmetry_equiv_pos_as_xyz
'   +x,   +y,   +z'
'   -x,   -y,   -z'

loop_
_atom_site_label
_atom_site_fract_x
_atom_site_fract_y
_atom_site_fract_z
_atom_site_U_iso_or_equiv
_atom_site_occupancy
_atom_site_refinement_flags
_atom_site_adp_type
_atom_site_calc_flag
_atom_site_calc_attached_atom
Cu(1) 0.53924(5) 0.28733(4) 0.17466(2) 0.0304(1) 1.000 . Uani d ?
P(1) 0.7022(1) 0.1973(1) 0.72563(4) 0.0351(3) 1.000 . Uani d ?
P(2) 0.7862(1) -0.2387(1) 0.06294(4) 0.0324(3) 1.000 . Uani d ?
F(1) 0.5693(3) 0.2396(2) 0.6819(1) 0.0662(8) 1.000 . Uani d ?
F(2) 0.8329(3) 0.1540(2) 0.7704(1) 0.0692(8) 1.000 . Uani d ?
F(3) 0.5833(6) 0.0433(5) 0.7152(3) 0.067(2) 0.650 . Uani d ?
F(3') 0.8358(9) 0.2553(9) 0.6878(3) 0.051(2) 0.350 . Uani d ?
F(4) 0.8190(4) 0.3586(4) 0.7307(2) 0.068(1) 0.650 . Uani d ?
F(4') 0.758(1) 0.3362(7) 0.7723(3) 0.047(2) 0.350 . Uani d ?
F(5) 0.6003(5) 0.2415(6) 0.7745(2) 0.069(2) 0.650 . Uani d ?
F(5') 0.5726(8) 0.123(1) 0.7729(4) 0.059(3) 0.350 . Uani d ?
F(6) 0.8008(6) 0.1612(5) 0.6724(2) 0.077(2) 0.650 . Uani d ?
F(6') 0.654(1) 0.043(1) 0.6879(5) 0.079(4) 0.350 . Uani d ?
F(7) 0.6388(3) -0.1964(2) 0.02550(9) 0.0573(7) 1.000 . Uani d ?
F(8) 0.8794(3) -0.0813(3) 0.0869(1) 0.071(1) 0.900 . Uani d ?
F(8') 0.909(3) -0.115(3) 0.033(1) 0.053(6) 0.100 . Uiso d ?
F(9) 0.6832(4) -0.4003(3) 0.0425(2) 0.085(1) 0.900 . Uani d ?
F(9') 0.761(5) -0.134(4) 0.109(1) 0.083(9) 0.100 . Uiso d ?
F(10) 0.6814(3) -0.2477(5) 0.1186(1) 0.083(1) 0.900 . Uani d ?
F(10') 0.686(2) -0.339(2) 0.090(1) 0.033(5) 0.100 . Uiso d ?
F(11) 0.8849(4) -0.2363(5) 0.0089(1) 0.101(1) 0.900 . Uani d ?
F(11') 0.805(4) -0.358(3) 0.014(1) 0.069(8) 0.100 . Uiso d ?
F(12) 0.9289(3) -0.2833(3) 0.1013(1) 0.0790(9) 1.000 . Uani d ?
O(1') 1.065(1) 0.809(2) 0.6090(3) 0.040(4) 0.500 . Uani d ?
O(1) 1.078(1) 0.800(1) 0.6370(4) 0.041(2) 0.500 . Uani d ?
O(2) 0.900(1) 0.705(2) 0.3984(3) 0.031(3) 0.500 . Uani d ?
O(2') 0.8690(8) 0.6514(8) 0.3731(3) 0.039(2) 0.500 . Uani d ?
O(3) 0.931(2) 0.538(2) 0.6476(8) 0.115(6) 0.200 . Uiso d ?
N(1) 0.7440(3) 0.4516(3) 0.1745(1) 0.0280(8) 1.000 . Uani d ?
N(2) 0.5643(3) 0.1915(3) 0.0943(1) 0.0295(8) 1.000 . Uani d ?
N(3) 0.3330(3) 0.1236(3) 0.1736(1) 0.0292(8) 1.000 . Uani d ?
N(4) 0.5188(3) 0.3806(3) 0.2580(1) 0.0356(8) 1.000 . Uani d ?
N(5) 0.6876(6) 0.4603(5) 0.4060(2) 0.030(2) 0.500 . Uani d ?
N(5') 0.6851(7) 0.3007(6) 0.3953(2) 0.032(2) 0.500 . Uani d ?
N(6) 0.7336(3) 0.1278(3) 0.2167(1) 0.0360(9) 1.000 . Uani d ?
N(7) 0.3698(3) 0.4238(3) 0.1235(1) 0.044(1) 1.000 . Uani d ?
C(1) 0.8934(4) 0.4181(3) 0.1520(1) 0.031(1) 1.000 . Uani d ?
C(2) 0.8536(4) 0.3472(4) 0.0887(1) 0.034(1) 1.000 . Uani d ?
C(3) 0.7380(4) 0.1984(4) 0.0800(1) 0.033(1) 1.000 . Uani d ?
C(4) 0.4558(4) 0.0442(3) 0.0889(1) 0.033(1) 1.000 . Uani d ?
C(5) 0.2916(4) 0.0471(3) 0.1124(1) 0.037(1) 1.000 . Uani d ?
C(6) 0.1817(4) 0.1573(4) 0.1943(2) 0.040(1) 1.000 . Uani d ?
C(7) 0.2179(4) 0.2321(4) 0.2579(2) 0.042(1) 1.000 . Uani d ?
C(8) 0.3409(4) 0.3797(4) 0.2659(2) 0.042(1) 1.000 . Uani d ?
C(9) 0.6228(4) 0.5300(3) 0.2596(2) 0.039(1) 1.000 . Uani d ?
C(10) 0.7858(4) 0.5332(3) 0.2348(2) 0.039(1) 1.000 . Uani d ?
C(11) 0.5894(4) 0.3068(4) 0.3030(2) 0.038(1) 1.000 . Uani d ?
C(12) 0.5728(5) 0.3431(4) 0.3687(2) 0.052(1) 1.000 . Uani d ?
C(13') 0.7381(7) 0.3398(6) 0.4553(3) 0.024(2) 0.500 . Uani d ?
C(13) 0.7404(8) 0.4900(7) 0.4667(3) 0.026(2) 0.500 . Uani d ?
C(14) 0.6616(4) 0.4052(4) 0.4980(2) 0.046(1) 1.000 . Uani d ?
C(15) 0.7165(5) 0.4369(4) 0.5585(2) 0.057(1) 1.000 . Uani d ?
C(16') 0.8474(9) 0.4157(7) 0.5784(3) 0.031(2) 0.500 . Uani d ?
C(16) 0.8440(8) 0.5440(8) 0.5898(3) 0.035(2) 0.500 . Uani d ?
C(17') 1.1226(7) 0.6998(6) 0.5180(2) 0.020(2) 0.500 . Uani d ?
C(17) 0.9132(8) 0.6407(7) 0.5544(3) 0.028(2) 0.500 . Uani d ?
C(18) 1.042(2) 0.776(2) 0.5829(6) 0.024(4) 0.500 . Uani d ?
C(18') 1.032(1) 0.779(1) 0.5538(4) 0.025(3) 0.500 . Uani d ?
C(19) 1.1298(8) 0.8746(8) 0.5437(3) 0.028(2) 0.500 . Uani d ?
C(19') 0.8948(7) 0.8276(6) 0.5229(3) 0.026(2) 0.500 . Uani d ?
C(20) 1.2565(8) 0.9949(8) 0.5683(3) 0.039(2) 0.500 . Uani d ?
C(20') 1.2838(8) 1.1630(7) 0.5678(3) 0.037(2) 0.500 . Uani d ?
C(21) 1.3451(4) 1.0822(4) 0.5334(2) 0.045(1) 1.000 . Uani d ?
C(22) 1.2945(5) 1.0503(4) 0.4725(2) 0.051(1) 1.000 . Uani d ?
C(23) 1.1614(8) 0.9465(8) 0.4457(3) 0.036(2) 0.500 . Uani d ?
C(23') 1.1794(8) 1.0855(7) 0.4436(3) 0.034(2) 0.500 . Uani d ?
C(24') 0.8450(8) 0.7898(7) 0.4618(3) 0.027(2) 0.500 . Uani d ?
C(24) 1.0806(7) 0.8499(7) 0.4818(3) 0.028(2) 0.500 . Uani d ?
C(25') 0.922(2) 0.698(2) 0.4252(5) 0.025(4) 0.500 . Uani d ?
C(25) 0.942(1) 0.722(1) 0.4525(4) 0.022(3) 0.500 . Uani d ?
C(26) 0.8624(7) 0.6154(7) 0.4914(3) 0.025(2) 0.500 . Uani d ?
C(26') 1.0710(8) 0.6590(6) 0.4563(3) 0.025(2) 0.500 . Uani d ?
C(27) 0.7691(4) 0.0393(4) 0.2375(1) 0.031(1) 1.000 . Uani d ?
C(28) 0.8160(4) -0.0737(4) 0.2645(2) 0.049(1) 1.000 . Uani d ?
C(29) 0.3301(4) 0.5123(4) 0.1041(2) 0.033(1) 1.000 . Uani d ?
C(30) 0.2793(4) 0.6260(4) 0.0798(2) 0.042(1) 1.000 . Uani d ?
H(1) 0.7106 0.5115 0.1485 0.034 1.000 . Uiso c ?
H(2) 0.5155 0.2356 0.0647 0.035 1.000 . Uiso c ?
H(3) 0.3634 0.0614 0.1991 0.035 1.000 . Uiso c ?
H(4) 0.9813 0.5037 0.1540 0.038 1.000 . Uiso c ?
H(5) 0.9298 0.3570 0.1767 0.038 1.000 . Uiso c ?
H(6) 0.8017 0.4025 0.0655 0.041 1.000 . Uiso c ?
H(7) 0.9567 0.3443 0.0745 0.041 1.000 . Uiso c ?
H(8) 0.7848 0.1441 0.1054 0.040 1.000 . Uiso c ?
H(9) 0.7304 0.1593 0.0395 0.040 1.000 . Uiso c ?
H(10) 0.4336 0.0032 0.0482 0.039 1.000 . Uiso c ?
H(11) 0.5106 -0.0097 0.1119 0.039 1.000 . Uiso c ?
H(12) 0.2236 -0.0469 0.1129 0.044 1.000 . Uiso c ?
H(13) 0.2325 0.0944 0.0874 0.044 1.000 . Uiso c ?
H(14) 0.1462 0.2168 0.1685 0.048 1.000 . Uiso c ?
H(15) 0.0940 0.0716 0.1924 0.048 1.000 . Uiso c ?
H(16) 0.1143 0.2396 0.2703 0.050 1.000 . Uiso c ?
H(17) 0.2637 0.1761 0.2828 0.050 1.000 . Uiso c ?
H(18) 0.3410 0.4242 0.3050 0.050 1.000 . Uiso c ?
H(19) 0.3032 0.4321 0.2372 0.050 1.000 . Uiso c ?
H(20) 0.5618 0.5788 0.2361 0.047 1.000 . Uiso c ?
H(21) 0.6473 0.5751 0.2998 0.047 1.000 . Uiso c ?
H(22) 0.8520 0.4919 0.2600 0.046 1.000 . Uiso c ?
H(23) 0.8472 0.6283 0.2324 0.046 1.000 . Uiso c ?
H(24) 0.5355 0.2083 0.2924 0.046 1.000 . Uiso c ?
H(25) 0.7065 0.3255 0.3000 0.046 1.000 . Uiso c ?
H(26) 0.3766 0.6980 0.0742 0.051 1.000 . Uiso c ?
H(27) 0.2105 0.5907 0.0425 0.051 1.000 . Uiso c ?
H(28) 0.2173 0.6640 0.1068 0.051 1.000 . Uiso c ?
H(29) 0.7940 -0.0697 0.3050 0.059 1.000 . Uiso c ?
H(30) 0.7519 -0.1625 0.2431 0.059 1.000 . Uiso c ?
H(31) 0.9328 -0.0630 0.2633 0.059 1.000 . Uiso c ?
H(32) 0.4644 0.3574 0.3694 0.063 0.500 . Uiso d ?
H(33) 0.5765 0.2618 0.3872 0.063 0.500 . Uiso d ?
H(36) 0.5706 0.3248 0.4816 0.055 0.500 . Uiso d ?
H(37) 0.6545 0.3728 0.5823 0.069 0.500 . Uiso d ?
H(38) 0.8801 0.5503 0.6314 0.042 0.500 . Uiso d ?
H(39) 1.2817 1.0163 0.6106 0.046 0.500 . Uiso d ?
H(40) 1.4375 1.1616 0.5499 0.055 0.500 . Uiso d ?
H(41) 1.3608 1.1076 0.4474 0.061 0.500 . Uiso d ?
H(42) 1.1236 0.9386 0.4042 0.043 0.500 . Uiso d ?
H(43) 0.7392 0.5346 0.3844 0.036 1.000 . Uiso c ?

loop_
_atom_site_aniso_label
_atom_site_aniso_U_11
_atom_site_aniso_U_22
_atom_site_aniso_U_33
_atom_site_aniso_U_12
_atom_site_aniso_U_13
_atom_site_aniso_U_23
Cu(1) 0.0182(2) 0.0229(2) 0.0464(3) 0.0018(2) 0.0081(2) -0.0057(2)
P(1) 0.0212(5) 0.0313(6) 0.0513(6) 0.0064(4) 0.0079(4) -0.0013(5)
P(2) 0.0263(5) 0.0291(6) 0.0415(6) 0.0089(4) 0.0021(4) 0.0016(4)
F(1) 0.042(1) 0.061(2) 0.090(2) 0.014(1) -0.015(1) 0.006(1)
F(2) 0.044(1) 0.073(2) 0.093(2) 0.017(1) -0.004(1) 0.034(1)
F(3) 0.050(3) 0.032(3) 0.109(5) -0.004(2) 0.011(3) 0.010(3)
F(3') 0.035(4) 0.063(6) 0.050(5) 0.000(4) 0.017(3) 0.009(4)
F(4) 0.038(2) 0.037(2) 0.117(4) 0.003(2) -0.018(2) 0.006(3)
F(4') 0.060(5) 0.036(4) 0.045(4) 0.025(4) -0.010(3) -0.004(3)
F(5) 0.063(3) 0.109(4) 0.049(2) 0.050(3) 0.016(2) 0.000(3)
F(5') 0.024(3) 0.090(6) 0.080(6) 0.017(4) 0.022(3) 0.070(5)
F(6) 0.074(4) 0.077(4) 0.091(3) 0.031(3) 0.045(3) 0.004(3)
F(6') 0.087(9) 0.032(5) 0.106(8) 0.012(6) -0.003(5) -0.021(5)
F(7) 0.045(1) 0.069(2) 0.060(1) 0.018(1) -0.008(1) 0.022(1)
F(8) 0.042(2) 0.032(2) 0.126(3) 0.007(1) -0.020(2) -0.008(2)
F(9) 0.060(2) 0.035(2) 0.145(3) 0.005(1) -0.022(2) -0.009(2)
F(10) 0.048(2) 0.155(3) 0.039(2) 0.013(2) 0.010(1) 0.014(2)
F(11) 0.067(2) 0.170(4) 0.076(2) 0.040(2) 0.047(2) 0.002(2)
F(12) 0.046(1) 0.069(2) 0.122(2) 0.023(1) -0.020(1) 0.025(2)
O(1') 0.048(5) 0.063(6) 0.02(1) 0.034(5) -0.004(6) -0.003(6)
O(1) 0.038(3) 0.053(4) 0.029(6) 0.012(3) -0.007(4) -0.007(5)
O(2) 0.026(5) 0.044(6) 0.019(9) 0.005(3) 0.000(6) -0.003(5)
O(2') 0.026(3) 0.061(6) 0.021(5) 0.002(3) -0.008(3) -0.004(3)
N(1) 0.022(1) 0.023(2) 0.038(2) 0.006(1) 0.007(1) 0.000(1)
N(2) 0.024(1) 0.027(2) 0.034(2) 0.005(1) -0.002(1) 0.004(1)
N(3) 0.020(1) 0.022(2) 0.046(2) 0.006(1) 0.003(1) 0.003(1)
N(4) 0.027(2) 0.020(2) 0.059(2) 0.003(1) 0.021(1) -0.004(1)
N(5) 0.033(3) 0.023(3) 0.028(3) -0.005(3) 0.014(2) 0.006(2)
N(5') 0.042(3) 0.046(4) 0.014(3) 0.029(3) -0.006(2) 0.003(2)
N(6) 0.037(2) 0.039(2) 0.035(2) 0.016(2) 0.011(1) 0.003(1)
N(7) 0.028(2) 0.037(2) 0.067(2) 0.010(1) 0.006(1) 0.013(2)
C(1) 0.019(2) 0.030(2) 0.044(2) 0.004(1) 0.011(1) 0.004(2)
C(2) 0.029(2) 0.035(2) 0.040(2) 0.008(2) 0.014(2) 0.005(2)
C(3) 0.033(2) 0.037(2) 0.029(2) 0.012(2) 0.007(1) -0.003(2)
C(4) 0.032(2) 0.027(2) 0.033(2) 0.002(2) -0.001(1) -0.007(2)
C(5) 0.026(2) 0.030(2) 0.046(2) 0.001(2) -0.005(2) 0.002(2)
C(6) 0.018(2) 0.031(2) 0.073(3) 0.007(2) 0.011(2) 0.007(2)
C(7) 0.021(2) 0.031(2) 0.077(3) 0.008(2) 0.023(2) 0.007(2)
C(8) 0.031(2) 0.031(2) 0.069(3) 0.013(2) 0.024(2) 0.000(2)
C(9) 0.039(2) 0.018(2) 0.057(2) 0.001(2) 0.022(2) -0.008(2)
C(10) 0.030(2) 0.023(2) 0.054(2) -0.005(2) 0.015(2) -0.008(2)
C(11) 0.025(2) 0.030(2) 0.053(2) 0.002(2) 0.014(2) -0.014(2)
C(12) 0.032(2) 0.057(3) 0.056(3) 0.005(2) 0.009(2) -0.032(2)
C(13') 0.026(3) 0.024(4) 0.024(3) 0.007(3) 0.007(3) 0.003(3)
C(13) 0.019(3) 0.037(4) 0.025(4) 0.016(3) 0.003(3) -0.001(3)
C(14) 0.029(2) 0.044(3) 0.060(3) 0.005(2) 0.018(2) -0.018(2)
C(15) 0.036(2) 0.065(3) 0.057(3) -0.002(2) 0.020(2) -0.028(2)
C(16') 0.032(4) 0.028(4) 0.028(4) 0.002(3) 0.006(3) -0.003(3)
C(16) 0.030(4) 0.056(5) 0.025(4) 0.023(4) 0.000(3) 0.004(4)
C(17') 0.020(3) 0.018(3) 0.022(3) 0.005(3) 0.004(3) 0.005(3)
C(17) 0.022(3) 0.035(4) 0.031(4) 0.014(3) 0.007(3) 0.001(3)
C(18) 0.018(5) 0.041(7) 0.02(1) 0.020(4) -0.003(8) -0.003(7)
C(18') 0.038(5) 0.028(5) 0.012(6) 0.015(4) 0.000(5) 0.004(5)
C(19) 0.020(3) 0.031(4) 0.036(4) 0.017(3) 0.000(3) -0.003(3)
C(19') 0.019(3) 0.022(4) 0.035(4) 0.000(3) 0.002(3) 0.007(3)
C(20) 0.024(4) 0.047(5) 0.043(4) 0.017(4) -0.004(3) -0.015(4)
C(20') 0.022(4) 0.036(4) 0.050(5) 0.004(3) -0.003(3) 0.013(4)
C(21) 0.025(2) 0.045(3) 0.060(3) 0.001(2) 0.004(2) 0.006(2)
C(22) 0.024(2) 0.062(3) 0.057(3) -0.005(2) 0.011(2) 0.000(2)
C(23) 0.031(4) 0.034(5) 0.045(4) 0.011(3) 0.009(3) 0.004(3)
C(23') 0.027(4) 0.026(4) 0.053(5) 0.011(3) 0.008(3) 0.007(3)
C(24') 0.020(3) 0.029(4) 0.029(4) 0.001(3) -0.002(3) 0.009(3)
C(24) 0.018(3) 0.023(4) 0.041(4) 0.006(3) 0.008(3) -0.002(3)
C(25') 0.024(6) 0.030(6) 0.01(1) -0.004(4) -0.002(9) -0.006(8)
C(25) 0.017(4) 0.027(5) 0.021(7) 0.006(4) 0.003(5) -0.006(5)
C(26) 0.022(3) 0.030(4) 0.024(3) 0.011(3) 0.007(3) -0.001(3)
C(26') 0.024(3) 0.024(4) 0.023(3) -0.001(3) 0.003(3) 0.005(3)
C(27) 0.023(2) 0.033(2) 0.038(2) 0.008(2) 0.015(2) 0.005(2)
C(28) 0.033(2) 0.040(2) 0.079(3) 0.016(2) 0.016(2) 0.014(2)
C(29) 0.020(2) 0.034(2) 0.044(2) 0.005(2) 0.004(2) 0.006(2)
C(30) 0.035(2) 0.044(2) 0.052(2) 0.013(2) 0.011(2) 0.017(2)

loop_
_atom_type_symbol
_atom_type_oxidation_number
_atom_type_number_in_cell
_atom_type_scat_dispersion_real
_atom_type_scat_dispersion_imag
_atom_type_scat_source
C 0 60 0.002 0.002
;International Tables for Crystallography
(1992, Vol. C, Tables 4.2.6.8 and 6.1.1.1)
;
H 0 84 0.000 0.000
;International Tables for Crystallography
(1992, Vol. C, Table 6.1.1.2)
;
N 0 14 0.004 0.003
;International Tables for Crystallography
(1992, Vol. C, Tables 4.2.6.8 and 6.1.1.1)
;
O 0 4 0.008 0.006
;International Tables for Crystallography
(1992, Vol. C, Tables 4.2.6.8 and 6.1.1.1)
;
F 0 24 0.014 0.010
;International Tables for Crystallography
(1992, Vol. C, Tables 4.2.6.8 and 6.1.1.1)
;
P 0 4 0.090 0.095
;International Tables for Crystallography
(1992, Vol. C, Tables 4.2.6.8 and 6.1.1.1)
;
Cu 0 2 0.263 1.266
;International Tables for Crystallography
(1992, Vol. C, Tables 4.2.6.8 and 6.1.1.1)
;

loop_
_geom_angle_atom_site_label_1
_geom_angle_atom_site_label_2
_geom_angle_atom_site_label_3
_geom_angle
_geom_angle_site_symmetry_1
_geom_angle_site_symmetry_2
_geom_angle_site_symmetry_3
_geom_angle_publ_flag
N(1) Cu(1) N(2) 93.4(1) . . . yes
N(1) Cu(1) N(3) 179.2(1) . . . yes
N(1) Cu(1) N(4) 86.7(1) . . . yes
N(1) Cu(1) N(6) 91.26(9) . . . yes
N(1) Cu(1) N(7) 87.9(1) . . . yes
N(2) Cu(1) N(3) 86.1(1) . . . yes
N(2) Cu(1) N(4) 177.9(1) . . . yes
N(2) Cu(1) N(6) 82.89(9) . . . yes
N(2) Cu(1) N(7) 90.0(1) . . . yes
N(3) Cu(1) N(4) 93.8(1) . . . yes
N(3) Cu(1) N(6) 89.38(9) . . . yes
N(3) Cu(1) N(7) 91.4(1) . . . yes
N(4) Cu(1) N(6) 95.0(1) . . . yes
N(4) Cu(1) N(7) 92.1(1) . . . yes
N(6) Cu(1) N(7) 172.73(9) . . . yes
F(1) P(1) F(2) 178.9(1) . . . yes
F(1) P(1) F(3) 88.1(2) . . . yes
F(1) P(1) F(3') 89.6(3) . . . yes
F(1) P(1) F(4) 87.5(2) . . . yes
F(1) P(1) F(4') 98.5(2) . . . yes
F(1) P(1) F(5) 83.4(2) . . . yes
F(1) P(1) F(5') 98.3(2) . . . yes
F(1) P(1) F(6) 92.2(2) . . . yes
F(1) P(1) F(6') 90.1(4) . . . yes
F(2) P(1) F(3) 91.3(2) . . . yes
F(2) P(1) F(3') 91.6(3) . . . yes
F(2) P(1) F(4) 93.1(2) . . . yes
F(2) P(1) F(4') 81.3(2) . . . yes
F(2) P(1) F(5) 95.6(2) . . . yes
F(2) P(1) F(5') 80.6(2) . . . yes
F(2) P(1) F(6) 88.8(2) . . . yes
F(2) P(1) F(6') 90.1(4) . . . yes
F(3) P(1) F(3') 124.8(4) . . . yes
F(3) P(1) F(4) 175.0(3) . . . yes
F(3) P(1) F(4') 142.1(4) . . . yes
F(3) P(1) F(5) 91.5(3) . . . yes
F(3) P(1) F(5') 54.5(3) . . . yes
F(3) P(1) F(6) 90.5(3) . . . yes
F(3) P(1) F(6') 32.8(3) . . . yes
F(3') P(1) F(4) 52.8(3) . . . yes
F(3') P(1) F(4') 92.7(4) . . . yes
F(3') P(1) F(5) 142.8(4) . . . yes
F(3') P(1) F(5') 172.0(4) . . . yes
F(3') P(1) F(6) 34.5(3) . . . yes
F(3') P(1) F(6') 92.1(5) . . . yes
F(4) P(1) F(4') 41.3(3) . . . yes
F(4) P(1) F(5) 90.4(3) . . . yes
F(4) P(1) F(5') 128.6(4) . . . yes
F(4) P(1) F(6) 87.2(2) . . . yes
F(4) P(1) F(6') 144.8(4) . . . yes
F(4') P(1) F(5) 52.8(3) . . . yes
F(4') P(1) F(5') 87.5(4) . . . yes
F(4') P(1) F(6) 126.1(4) . . . yes
F(4') P(1) F(6') 170.2(5) . . . yes
F(5) P(1) F(5') 40.7(3) . . . yes
F(5) P(1) F(6) 175.1(3) . . . yes
F(5) P(1) F(6') 124.2(4) . . . yes
F(5') P(1) F(6) 142.8(4) . . . yes
F(5') P(1) F(6') 86.5(5) . . . yes
F(6) P(1) F(6') 57.7(4) . . . yes
F(7) P(2) F(8) 92.0(1) . . . yes
F(7) P(2) F(8') 84.3(8) . . . yes
F(7) P(2) F(9) 87.9(1) . . . yes
F(7) P(2) F(9') 82(1) . . . yes
F(7) P(2) F(10) 88.9(1) . . . yes
F(7) P(2) F(10') 96.8(8) . . . yes
F(7) P(2) F(11) 91.6(2) . . . yes
F(7) P(2) F(11') 97(1) . . . yes
F(7) P(2) F(12) 178.3(1) . . . yes
F(8) P(2) F(8') 48.0(9) . . . yes
F(8) P(2) F(9) 175.8(2) . . . yes
F(8) P(2) F(9') 46(1) . . . yes
F(8) P(2) F(10) 89.5(2) . . . yes
F(8) P(2) F(10') 130(1) . . . yes
F(8) P(2) F(11) 92.6(2) . . . yes
F(8) P(2) F(11') 138(1) . . . yes
F(8) P(2) F(12) 88.8(1) . . . yes
F(8') P(2) F(9) 136(1) . . . yes
F(8') P(2) F(9') 91(2) . . . yes
F(8') P(2) F(10) 136(1) . . . yes
F(8') P(2) F(10') 178(1) . . . yes
F(8') P(2) F(11) 45.8(9) . . . yes
F(8') P(2) F(11') 92(1) . . . yes
F(8') P(2) F(12) 97.3(8) . . . yes
F(9) P(2) F(9') 130(2) . . . yes
F(9) P(2) F(10) 86.3(2) . . . yes
F(9) P(2) F(10') 46(1) . . . yes
F(9) P(2) F(11) 91.5(2) . . . yes
F(9) P(2) F(11') 46(1) . . . yes
F(9) P(2) F(12) 91.2(1) . . . yes
F(9') P(2) F(10) 45(1) . . . yes
F(9') P(2) F(10') 87(2) . . . yes
F(9') P(2) F(11) 137(2) . . . yes
F(9') P(2) F(11') 177(2) . . . yes
F(9') P(2) F(12) 97(1) . . . yes
F(10) P(2) F(10') 42(1) . . . yes
F(10) P(2) F(11) 177.8(2) . . . yes
F(10) P(2) F(11') 132(1) . . . yes
F(10) P(2) F(12) 89.6(2) . . . yes
F(10') P(2) F(11) 136(1) . . . yes
F(10') P(2) F(11') 90(1) . . . yes
F(10') P(2) F(12) 81.6(8) . . . yes
F(11) P(2) F(11') 46(1) . . . yes
F(11) P(2) F(12) 89.8(2) . . . yes
F(11') P(2) F(12) 83(1) . . . yes
P(1) F(3) F(5') 66.7(3) . . . yes
P(1) F(3) F(6') 76.3(8) . . . yes
F(5') F(3) F(6') 140(1) . . . yes
P(1) F(3') F(4) 68.1(4) . . . yes
P(1) F(3') F(6) 78.3(6) . . . yes
F(4) F(3') F(6) 146.3(9) . . . yes
P(1) F(4) F(3') 59.2(3) . . . yes
P(1) F(4) F(4') 67.7(4) . . . yes
F(3') F(4) F(4') 124.3(6) . . . yes
P(1) F(4') F(4) 71.0(4) . . . yes
P(1) F(4') F(5) 62.8(3) . . . yes
F(4) F(4') F(5) 126.0(6) . . . yes
P(1) F(5) F(4') 64.4(3) . . . yes
P(1) F(5) F(5') 75.1(4) . . . yes
F(4') F(5) F(5') 125.8(5) . . . yes
P(1) F(5') F(3) 58.7(3) . . . yes
P(1) F(5') F(5) 64.2(3) . . . yes
F(3) F(5') F(5) 116.7(5) . . . yes
P(1) F(6) F(3') 67.2(6) . . . yes
P(1) F(6) F(6') 61.5(4) . . . yes
F(3') F(6) F(6') 128.5(8) . . . yes
P(1) F(6') F(3) 70.9(8) . . . yes
P(1) F(6') F(6) 60.7(4) . . . yes
F(3) F(6') F(6) 132(1) . . . yes
P(2) F(8) F(8') 68(1) . . . yes
P(2) F(8) F(9') 63(2) . . . yes
F(8') F(8) F(9') 127(2) . . . yes
P(2) F(8') F(8) 64(1) . . . yes
P(2) F(8') F(11) 64(1) . . . yes
F(8) F(8') F(11) 125(2) . . . yes
P(2) F(9) F(10') 56(1) . . . yes
P(2) F(9) F(11') 67(1) . . . yes
F(10') F(9) F(11') 118(2) . . . yes
P(2) F(9') F(8) 71(2) . . . yes
P(2) F(9') F(10) 73(2) . . . yes
F(8) F(9') F(10) 140(3) . . . yes
P(2) F(10) F(9') 62(2) . . . yes
P(2) F(10) F(10') 56(1) . . . yes
F(9') F(10) F(10') 118(2) . . . yes
P(2) F(10') F(9) 78(1) . . . yes
P(2) F(10') F(10) 82(1) . . . yes
F(9) F(10') F(10) 152(2) . . . yes
P(2) F(11) F(8') 70(1) . . . yes
P(2) F(11) F(11') 69(1) . . . yes
F(8') F(11) F(11') 140(2) . . . yes
P(2) F(11') F(9) 67(1) . . . yes
P(2) F(11') F(11) 64(1) . . . yes
F(9) F(11') F(11) 129(2) . . . yes
O(1) O(1') C(18) 142(5) . . . yes
O(1) O(1') C(18') 159(3) . . . yes
O(1) O(1') C(19) 153(2) . . . yes
C(18) O(1') C(18') 17(2) . . . yes
C(18) O(1') C(19) 55(2) . . . yes
C(18') O(1') C(19) 39.8(7) . . . yes
O(1') O(1) C(18) 18(2) . . . yes
O(2') O(2) C(24') 144(1) . . . yes
O(2') O(2) C(25') 129(4) . . . yes
O(2') O(2) C(25) 142(3) . . . yes
C(24') O(2) C(25') 55(2) . . . yes
C(24') O(2) C(25) 43.2(7) . . . yes
C(25') O(2) C(25) 14(3) . . . yes
O(2) O(2') C(25') 24(2) . . . yes
C(16) O(3) H(38) 24.4 . . . no
Cu(1) N(1) C(1) 116.6(2) . . . yes
Cu(1) N(1) C(10) 108.3(2) . . . yes
Cu(1) N(1) H(1) 106.3 . . . no
C(1) N(1) C(10) 112.4(2) . . . yes
C(1) N(1) H(1) 106.3 . . . no
C(10) N(1) H(1) 106.3 . . . no
Cu(1) N(2) C(3) 118.3(2) . . . yes
Cu(1) N(2) C(4) 106.2(2) . . . yes
Cu(1) N(2) H(2) 106.5 . . . no
C(3) N(2) C(4) 112.0(2) . . . yes
C(3) N(2) H(2) 106.5 . . . no
C(4) N(2) H(2) 106.5 . . . no
Cu(1) N(3) C(5) 107.4(2) . . . yes
Cu(1) N(3) C(6) 116.9(2) . . . yes
Cu(1) N(3) H(3) 107.2 . . . no
C(5) N(3) C(6) 110.6(2) . . . yes
C(5) N(3) H(3) 107.2 . . . no
C(6) N(3) H(3) 107.2 . . . no
Cu(1) N(4) C(8) 113.0(2) . . . yes
Cu(1) N(4) C(9) 103.2(2) . . . yes
Cu(1) N(4) C(11) 107.6(2) . . . yes
C(8) N(4) C(9) 108.8(2) . . . yes
C(8) N(4) C(11) 111.7(3) . . . yes
C(9) N(4) C(11) 112.3(3) . . . yes
N(5') N(5) C(12) 49.1(3) . . . yes
N(5') N(5) C(13') 47.1(3) . . . yes
N(5') N(5) C(13) 100.2(4) . . . yes
N(5') N(5) H(43) 127.7 . . . no
C(12) N(5) C(13') 89.3(4) . . . yes
C(12) N(5) C(13) 134.0(5) . . . yes
C(12) N(5) H(43) 113.0 . . . no
C(13') N(5) C(13) 53.0(4) . . . yes
C(13') N(5) H(43) 141.7 . . . no
C(13) N(5) H(43) 113.0 . . . no
N(5) N(5') C(12) 59.2(3) . . . yes
N(5) N(5') C(13') 75.8(4) . . . yes
N(5) N(5') H(33) 99.3 . . . no
C(12) N(5') C(13') 121.7(5) . . . yes
C(12) N(5') H(33) 49.4 . . . no
C(13') N(5') H(33) 112.9 . . . no
Cu(1) N(6) C(27) 159.6(3) . . . yes
Cu(1) N(7) C(29) 162.5(3) . . . yes
N(1) C(1) C(2) 112.1(2) . . . yes
N(1) C(1) H(4) 108.8 . . . no
N(1) C(1) H(5) 108.8 . . . no
C(2) C(1) H(4) 108.8 . . . no
C(2) C(1) H(5) 108.8 . . . no
H(4) C(1) H(5) 109.5 . . . no
C(1) C(2) C(3) 115.1(3) . . . yes
C(1) C(2) H(6) 108.1 . . . no
C(1) C(2) H(7) 108.1 . . . no
C(3) C(2) H(6) 108.0 . . . no
C(3) C(2) H(7) 108.0 . . . no
H(6) C(2) H(7) 109.5 . . . no
N(2) C(3) C(2) 112.9(3) . . . yes
N(2) C(3) H(8) 108.6 . . . no
N(2) C(3) H(9) 108.6 . . . no
C(2) C(3) H(8) 108.6 . . . no
C(2) C(3) H(9) 108.6 . . . no
H(8) C(3) H(9) 109.5 . . . no
N(2) C(4) C(5) 108.1(3) . . . yes
N(2) C(4) H(10) 109.8 . . . no
N(2) C(4) H(11) 109.8 . . . no
C(5) C(4) H(10) 109.8 . . . no
C(5) C(4) H(11) 109.8 . . . no
H(10) C(4) H(11) 109.5 . . . no
N(3) C(5) C(4) 108.0(2) . . . yes
N(3) C(5) H(12) 109.8 . . . no
N(3) C(5) H(13) 109.8 . . . no
C(4) C(5) H(12) 109.8 . . . no
C(4) C(5) H(13) 109.8 . . . no
H(12) C(5) H(13) 109.5 . . . no
N(3) C(6) C(7) 112.1(3) . . . yes
N(3) C(6) H(14) 108.8 . . . no
N(3) C(6) H(15) 108.8 . . . no
C(7) C(6) H(14) 108.8 . . . no
C(7) C(6) H(15) 108.8 . . . no
H(14) C(6) H(15) 109.5 . . . no
C(6) C(7) C(8) 114.4(3) . . . yes
C(6) C(7) H(16) 108.2 . . . no
C(6) C(7) H(17) 108.2 . . . no
C(8) C(7) H(16) 108.2 . . . no
C(8) C(7) H(17) 108.2 . . . no
H(16) C(7) H(17) 109.5 . . . no
N(4) C(8) C(7) 113.7(3) . . . yes
N(4) C(8) H(18) 108.4 . . . no
N(4) C(8) H(19) 108.4 . . . no
C(7) C(8) H(18) 108.4 . . . no
C(7) C(8) H(19) 108.4 . . . no
H(18) C(8) H(19) 109.5 . . . no
N(4) C(9) C(10) 109.9(3) . . . yes
N(4) C(9) H(20) 109.4 . . . no
N(4) C(9) H(21) 109.4 . . . no
C(10) C(9) H(20) 109.4 . . . no
C(10) C(9) H(21) 109.4 . . . no
H(20) C(9) H(21) 109.5 . . . no
N(1) C(10) C(9) 108.2(3) . . . yes
N(1) C(10) H(22) 109.8 . . . no
N(1) C(10) H(23) 109.8 . . . no
C(9) C(10) H(22) 109.8 . . . no
C(9) C(10) H(23) 109.8 . . . no
H(22) C(10) H(23) 109.5 . . . no
N(4) C(11) C(12) 118.9(3) . . . yes
N(4) C(11) H(24) 107.1 . . . no
N(4) C(11) H(25) 107.1 . . . no
C(12) C(11) H(24) 107.1 . . . no
C(12) C(11) H(25) 107.1 . . . no
H(24) C(11) H(25) 109.5 . . . no
N(5) C(12) N(5') 71.7(4) . . . yes
N(5) C(12) C(11) 122.6(3) . . . yes
N(5) C(12) H(32) 106.1 . . . no
N(5) C(12) H(33) 106.1 . . . no
N(5') C(12) C(11) 102.8(4) . . . yes
N(5') C(12) H(32) 146.1 . . . no
N(5') C(12) H(33) 44.1 . . . no
C(11) C(12) H(32) 106.1 . . . no
C(11) C(12) H(33) 106.1 . . . no
H(32) C(12) H(33) 109.5 . . . no
N(5) C(13') N(5') 57.0(3) . . . yes
N(5) C(13') C(13) 48.3(3) . . . yes
N(5) C(13') C(14) 86.3(4) . . . yes
N(5) C(13') C(17') 141.4(5) . . 2_766 yes
N(5') C(13') C(13) 105.3(5) . . . yes
N(5') C(13') C(14) 128.3(5) . . . yes
N(5') C(13') C(17') 119.4(5) . . 2_766 yes
C(13) C(13') C(14) 50.9(3) . . . yes
C(13) C(13') C(17') 117.8(5) . . 2_766 yes
C(14) C(13') C(17') 112.0(5) . . 2_766 yes
N(5) C(13) C(13') 78.7(4) . . . yes
N(5) C(13) C(14) 115.8(6) . . . yes
N(5) C(13) C(26) 121.4(6) . . . yes
C(13') C(13) C(14) 61.6(4) . . . yes
C(13') C(13) C(26) 134.8(5) . . . yes
C(14) C(13) C(26) 122.5(5) . . . yes
C(13') C(14) C(13) 67.5(4) . . . yes
C(13') C(14) C(15) 125.9(4) . . . yes
C(13') C(14) H(36) 79.1 . . . no
C(13) C(14) C(15) 114.8(4) . . . yes
C(13) C(14) H(36) 122.6 . . . no
C(15) C(14) H(36) 122.6 . . . no
C(14) C(15) C(16') 119.7(4) . . . yes
C(14) C(15) C(16) 131.0(5) . . . yes
C(14) C(15) H(37) 114.5 . . . no
C(16') C(15) C(16) 59.3(4) . . . yes
C(16') C(15) H(37) 91.0 . . . no
C(16) C(15) H(37) 114.5 . . . no
C(15) C(16') C(16) 65.9(5) . . . yes
C(15) C(16') C(26') 121.2(6) . . 2_766 yes
C(16) C(16') C(26') 137.9(7) . . 2_766 yes
O(3) C(16) C(15) 125(1) . . . yes
O(3) C(16) C(16') 84.4(9) . . . yes
O(3) C(16) C(17) 121(1) . . . yes
O(3) C(16) H(38) 14.5 . . . no
C(15) C(16) C(16') 54.8(5) . . . yes
C(15) C(16) C(17) 111.4(6) . . . yes
C(15) C(16) H(38) 124.3 . . . no
C(16') C(16) C(17) 119.7(6) . . . yes
C(16') C(16) H(38) 94.1 . . . no
C(17) C(16) H(38) 124.3 . . . no
C(13') C(17') C(18') 121.2(6) 2_766 . . yes
C(13') C(17') C(19) 112.4(5) 2_766 . . yes
C(13') C(17') C(26') 118.4(5) 2_766 . . yes
C(18') C(17') C(19) 39.6(5) . . . yes
C(18') C(17') C(26') 120.4(6) . . . yes
C(19) C(17') C(26') 114.8(5) . . . yes
C(16) C(17) C(18) 118.8(8) . . . yes
C(16) C(17) C(18') 144.5(7) . . . yes
C(16) C(17) C(26) 120.3(6) . . . yes
C(18) C(17) C(18') 25.7(5) . . . yes
C(18) C(17) C(26) 120.9(8) . . . yes
C(18') C(17) C(26) 95.1(6) . . . yes
O(1') C(18) O(1) 19(2) . . . yes
O(1') C(18) C(17) 136(3) . . . yes
O(1') C(18) C(18') 147(4) . . . yes
O(1') C(18) C(19) 105(3) . . . yes
O(1) C(18) C(17) 120(1) . . . yes
O(1) C(18) C(18') 166(3) . . . yes
O(1) C(18) C(19) 121(1) . . . yes
C(17) C(18) C(18') 73(2) . . . yes
C(17) C(18) C(19) 118.5(9) . . . yes
C(18') C(18) C(19) 46(2) . . . yes
O(1') C(18') C(17') 123(1) . . . yes
O(1') C(18') C(17) 96(1) . . . yes
O(1') C(18') C(18) 16(2) . . . yes
O(1') C(18') C(19) 95(1) . . . yes
O(1') C(18') C(19') 118(1) . . . yes
C(17') C(18') C(17) 84.3(7) . . . yes
C(17') C(18') C(18) 115(2) . . . yes
C(17') C(18') C(19) 83.8(8) . . . yes
C(17') C(18') C(19') 119.1(7) . . . yes
C(17) C(18') C(18) 81(2) . . . yes
C(17) C(18') C(19) 167(1) . . . yes
C(17) C(18') C(19') 90.1(7) . . . yes
C(18) C(18') C(19) 109(2) . . . yes
C(18) C(18') C(19') 124(2) . . . yes
C(19) C(18') C(19') 90.8(7) . . . yes
O(1') C(19) C(17') 85.9(6) . . . yes
O(1') C(19) C(18) 20.4(5) . . . yes
O(1') C(19) C(18') 45.0(6) . . . yes
O(1') C(19) C(20) 99.9(6) . . . yes
O(1') C(19) C(24) 139.9(7) . . . yes
C(17') C(19) C(18) 69.2(6) . . . yes
C(17') C(19) C(18') 56.6(7) . . . yes
C(17') C(19) C(20) 134.7(5) . . . yes
C(17') C(19) C(24) 71.4(4) . . . yes
C(18) C(19) C(18') 25.1(6) . . . yes
C(18) C(19) C(20) 119.9(7) . . . yes
C(18) C(19) C(24) 120.4(7) . . . yes
C(18') C(19) C(20) 144.9(8) . . . yes
C(18') C(19) C(24) 95.3(7) . . . yes
C(20) C(19) C(24) 119.7(7) . . . yes
C(18') C(19') C(23') 118.6(7) . . 2_776 yes
C(18') C(19') C(24') 120.7(7) . . . yes
C(23') C(19') C(24') 120.7(6) 2_776 . . yes
C(19) C(20) C(20') 134.2(6) . . . yes
C(19) C(20) C(21) 121.1(6) . . . yes
C(19) C(20) H(39) 119.4 . . . no
C(20') C(20) C(21) 50.8(4) . . . yes
C(20') C(20) H(39) 86.2 . . . no
C(21) C(20) H(39) 119.4 . . . no
C(20) C(20') C(21) 53.7(4) . . . yes
C(20) C(20') C(24') 119.4(5) . . 2_776 yes
C(21) C(20') C(24') 114.5(6) . . 2_776 yes
C(20) C(21) C(20') 75.5(4) . . . yes
C(20) C(21) C(22) 116.5(4) . . . yes
C(20) C(21) H(40) 121.8 . . . no
C(20') C(21) C(22) 122.7(5) . . . yes
C(20') C(21) H(40) 74.0 . . . no
C(22) C(21) H(40) 121.8 . . . no
C(21) C(22) C(23) 126.0(4) . . . yes
C(21) C(22) C(23') 126.3(5) . . . yes
C(21) C(22) H(41) 117.0 . . . no
C(23) C(22) C(23') 62.9(4) . . . yes
C(23) C(22) H(41) 117.0 . . . no
C(23') C(22) H(41) 81.4 . . . no
C(22) C(23) C(23') 55.7(4) . . . yes
C(22) C(23) C(24) 116.5(6) . . . yes
C(22) C(23) H(42) 121.8 . . . no
C(23') C(23) C(24) 133.5(6) . . . yes
C(23') C(23) H(42) 83.2 . . . no
C(24) C(23) H(42) 121.8 . . . no
C(19') C(23') C(22) 114.9(6) 2_776 . . yes
C(19') C(23') C(23) 127.2(6) 2_776 . . yes
C(22) C(23') C(23) 61.4(4) . . . yes
O(2) C(24') C(19') 141.3(6) . . . yes
O(2) C(24') C(20') 97.7(5) . . 2_776 yes
O(2) C(24') C(25') 20.4(6) . . . yes
O(2) C(24') C(25) 44.1(6) . . . yes
C(19') C(24') C(20') 120.7(6) . . 2_776 yes
C(19') C(24') C(25') 121.8(7) . . . yes
C(19') C(24') C(25) 97.5(7) . . . yes
C(20') C(24') C(25') 117.4(7) 2_776 . . yes
C(20') C(24') C(25) 141.8(7) 2_776 . . yes
C(25') C(24') C(25) 24.4(6) . . . yes
C(19) C(24) C(23) 119.5(6) . . . yes
C(19) C(24) C(25) 122.0(7) . . . yes
C(23) C(24) C(25) 118.5(7) . . . yes
O(2) C(25') O(2') 27(2) . . . yes
O(2) C(25') C(24') 105(3) . . . yes
O(2) C(25') C(25) 152(5) . . . yes
O(2) C(25') C(26) 147(2) . . . yes
O(2) C(25') C(26') 134(2) . . . yes
O(2') C(25') C(24') 123(1) . . . yes
O(2') C(25') C(25) 174(3) . . . yes
O(2') C(25') C(26) 128(1) . . . yes
O(2') C(25') C(26') 120(1) . . . yes
C(24') C(25') C(25) 52(2) . . . yes
C(24') C(25') C(26) 71.3(6) . . . yes
C(24') C(25') C(26') 116.9(9) . . . yes
C(25) C(25') C(26) 49(2) . . . yes
C(25) C(25') C(26') 65(2) . . . yes
C(26) C(25') C(26') 70.0(6) . . . yes
O(2) C(25) C(24') 93(1) . . . yes
O(2) C(25) C(24) 120(1) . . . yes
O(2) C(25) C(25') 14(3) . . . yes
O(2) C(25) C(26) 122(1) . . . yes
O(2) C(25) C(26') 101(1) . . . yes
C(24') C(25) C(24) 87.0(7) . . . yes
C(24') C(25) C(25') 104(2) . . . yes
C(24') C(25) C(26) 91.9(8) . . . yes
C(24') C(25) C(26') 165.5(9) . . . yes
C(24) C(25) C(25') 129(2) . . . yes
C(24) C(25) C(26) 117.8(7) . . . yes
C(24) C(25) C(26') 82.2(7) . . . yes
C(25') C(25) C(26) 112(2) . . . yes
C(25') C(25) C(26') 91(2) . . . yes
C(26) C(25) C(26') 84.7(7) . . . yes
C(13) C(26) C(17) 119.2(6) . . . yes
C(13) C(26) C(25') 102.4(6) . . . yes
C(13) C(26) C(25) 120.9(6) . . . yes
C(17) C(26) C(25') 138.2(7) . . . yes
C(17) C(26) C(25) 119.9(6) . . . yes
C(25') C(26) C(25) 18.6(5) . . . yes
C(16') C(26') C(17') 121.9(6) 2_766 . . yes
C(16') C(26') C(25') 117.4(7) 2_766 . . yes
C(16') C(26') C(25) 141.7(7) 2_766 . . yes
C(17') C(26') C(25') 120.7(8) . . . yes
C(17') C(26') C(25) 96.4(6) . . . yes
C(25') C(26') C(25) 24.4(5) . . . yes
N(6) C(27) C(28) 179.5(4) . . . yes
C(27) C(28) H(29) 109.5 . . . no
C(27) C(28) H(30) 109.5 . . . no
C(27) C(28) H(31) 109.5 . . . no
H(29) C(28) H(30) 109.5 . . . no
H(29) C(28) H(31) 109.5 . . . no
H(30) C(28) H(31) 109.5 . . . no
N(7) C(29) C(30) 179.5(4) . . . yes
C(29) C(30) H(26) 109.5 . . . no
C(29) C(30) H(27) 109.5 . . . no
C(29) C(30) H(28) 109.5 . . . no
H(26) C(30) H(27) 109.5 . . . no
H(26) C(30) H(28) 109.5 . . . no
H(27) C(30) H(28) 109.5 . . . no

loop_
_geom_bond_atom_site_label_1
_geom_bond_atom_site_label_2
_geom_bond_distance
_geom_bond_site_symmetry_1
_geom_bond_site_symmetry_2
_geom_bond_publ_flag
Cu(1) N(1) 2.008(2) . . yes
Cu(1) N(2) 2.025(2) . . yes
Cu(1) N(3) 2.009(2) . . yes
Cu(1) N(4) 2.061(3) . . yes
Cu(1) N(6) 2.717(3) . . yes
Cu(1) N(7) 2.485(3) . . yes
P(1) F(1) 1.579(2) . . yes
P(1) F(2) 1.585(2) . . yes
P(1) F(3) 1.555(5) . . yes
P(1) F(3') 1.494(7) . . yes
P(1) F(4) 1.614(4) . . yes
P(1) F(4') 1.579(6) . . yes
P(1) F(5) 1.557(4) . . yes
P(1) F(5') 1.671(6) . . yes
P(1) F(6) 1.586(4) . . yes
P(1) F(6') 1.598(9) . . yes
P(2) F(7) 1.594(2) . . yes
P(2) F(8) 1.554(2) . . yes
P(2) F(8') 1.61(2) . . yes
P(2) F(9) 1.593(3) . . yes
P(2) F(9') 1.47(3) . . yes
P(2) F(10) 1.597(3) . . yes
P(2) F(10') 1.35(2) . . yes
P(2) F(11) 1.536(2) . . yes
P(2) F(11') 1.59(3) . . yes
P(2) F(12) 1.584(2) . . yes
F(3) F(5') 1.48(1) . . yes
F(3) F(6') 0.891(9) . . yes
F(3') F(4) 1.385(8) . . yes
F(3') F(6) 0.917(7) . . yes
F(4) F(4') 1.126(7) . . yes
F(4') F(5) 1.396(8) . . yes
F(5) F(5') 1.128(7) . . yes
F(6) F(6') 1.54(1) . . yes
F(8) F(8') 1.29(3) . . yes
F(8) F(9') 1.17(4) . . yes
F(8') F(11) 1.23(2) . . yes
F(9) F(10') 1.17(2) . . yes
F(9) F(11') 1.25(3) . . yes
F(9') F(10) 1.19(3) . . yes
F(10) F(10') 1.07(2) . . yes
F(11) F(11') 1.23(3) . . yes
O(1') O(1) 0.655(9) . . yes
O(1') C(18) 0.631(9) . . yes
O(1') C(18') 1.24(1) . . yes
O(1') C(19) 1.75(1) . . yes
O(1) C(18) 1.22(2) . . yes
O(2) O(2') 0.72(1) . . yes
O(2) C(24') 1.75(1) . . yes
O(2) C(25') 0.63(1) . . yes
O(2) C(25) 1.22(1) . . yes
O(2') C(25') 1.22(2) . . yes
O(3) C(16) 1.44(2) . . yes
O(3) H(38) 0.58 . . no
N(1) C(1) 1.491(4) . . yes
N(1) C(10) 1.473(4) . . yes
N(1) H(1) 0.95 . . no
N(2) C(3) 1.494(4) . . yes
N(2) C(4) 1.477(4) . . yes
N(2) H(2) 0.95 . . no
N(3) C(5) 1.475(4) . . yes
N(3) C(6) 1.490(4) . . yes
N(3) H(3) 0.95 . . no
N(4) C(8) 1.503(4) . . yes
N(4) C(9) 1.491(4) . . yes
N(4) C(11) 1.477(4) . . yes
N(5) N(5') 1.569(7) . . yes
N(5) C(12) 1.419(6) . . yes
N(5) C(13') 1.814(8) . . yes
N(5) C(13) 1.380(7) . . yes
N(5) H(43) 0.95 . . no
N(5') C(12) 1.250(6) . . yes
N(5') C(13') 1.371(7) . . yes
N(5') H(33) 0.87 . . no
N(6) C(27) 1.127(4) . . yes
N(7) C(29) 1.128(4) . . yes
C(1) C(2) 1.497(4) . . yes
C(1) H(4) 0.95 . . no
C(1) H(5) 0.95 . . no
C(2) C(3) 1.505(4) . . yes
C(2) H(6) 0.95 . . no
C(2) H(7) 0.95 . . no
C(3) H(8) 0.95 . . no
C(3) H(9) 0.95 . . no
C(4) C(5) 1.517(4) . . yes
C(4) H(10) 0.95 . . no
C(4) H(11) 0.95 . . no
C(5) H(12) 0.95 . . no
C(5) H(13) 0.95 . . no
C(6) C(7) 1.517(5) . . yes
C(6) H(14) 0.95 . . no
C(6) H(15) 0.95 . . no
C(7) C(8) 1.520(4) . . yes
C(7) H(16) 0.95 . . no
C(7) H(17) 0.95 . . no
C(8) H(18) 0.95 . . no
C(8) H(19) 0.95 . . no
C(9) C(10) 1.510(4) . . yes
C(9) H(20) 0.95 . . no
C(9) H(21) 0.95 . . no
C(10) H(22) 0.95 . . no
C(10) H(23) 0.95 . . no
C(11) C(12) 1.524(4) . . yes
C(11) H(24) 0.95 . . no
C(11) H(25) 0.95 . . no
C(12) H(32) 0.95 . . no
C(12) H(33) 0.95 . . no
C(13') C(13) 1.478(8) . . yes
C(13') C(14) 1.407(6) . . yes
C(13') C(17') 1.419(8) . 2_766 yes
C(13) C(14) 1.242(7) . . yes
C(13) C(26) 1.395(8) . . yes
C(14) C(15) 1.376(5) . . yes
C(14) H(36) 0.95 . . no
C(15) C(16') 1.215(7) . . yes
C(15) C(16) 1.358(8) . . yes
C(15) H(37) 0.95 . . no
C(16') C(16) 1.279(9) . . yes
C(16') C(26') 1.373(9) . 2_766 yes
C(16) C(17) 1.354(9) . . yes
C(16) H(38) 0.95 . . no
C(17') C(18') 1.47(1) . . yes
C(17') C(19) 1.754(9) . . yes
C(17') C(26') 1.406(7) . . yes
C(17) C(18) 1.51(1) . . yes
C(17) C(18') 1.46(1) . . yes
C(17) C(26) 1.425(8) . . yes
C(18) C(18') 0.66(1) . . yes
C(18) C(19) 1.48(2) . . yes
C(18') C(19) 1.12(1) . . yes
C(18') C(19') 1.49(1) . . yes
C(19) C(20) 1.382(9) . . yes
C(19) C(24) 1.398(8) . . yes
C(19') C(23') 1.396(9) . 2_776 yes
C(19') C(24') 1.389(8) . . yes
C(20) C(20') 1.62(1) . . yes
C(20) C(21) 1.347(8) . . yes
C(20) H(39) 0.95 . . no
C(20') C(21) 1.296(7) . . yes
C(20') C(24') 1.415(9) . 2_776 yes
C(21) C(22) 1.382(5) . . yes
C(21) H(40) 0.95 . . no
C(22) C(23) 1.331(7) . . yes
C(22) C(23') 1.252(7) . . yes
C(22) H(41) 0.95 . . no
C(23) C(23') 1.349(9) . . yes
C(23) C(24) 1.394(9) . . yes
C(23) H(42) 0.95 . . no
C(24') C(25') 1.48(2) . . yes
C(24') C(25) 1.20(1) . . yes
C(24) C(25) 1.51(1) . . yes
C(25') C(25) 0.63(1) . . yes
C(25') C(26) 1.83(1) . . yes
C(25') C(26') 1.52(2) . . yes
C(25) C(26) 1.49(1) . . yes
C(25) C(26') 1.38(1) . . yes
C(27) C(28) 1.451(5) . . yes
C(28) H(29) 0.95 . . no
C(28) H(30) 0.95 . . no
C(28) H(31) 0.95 . . no
C(29) C(30) 1.442(5) . . yes
C(30) H(26) 0.95 . . no
C(30) H(27) 0.95 . . no
C(30) H(28) 0.95 . . no

loop_
_geom_contact_atom_site_label_1
_geom_contact_atom_site_label_2
_geom_contact_distance
_geom_contact_site_symmetry_1
_geom_contact_site_symmetry_2
_geom_contact_publ_flag
F(1) C(20') 3.212(7) . 1_445 no
F(1) C(9) 3.362(4) . 2_666 no
F(1) C(28) 3.563(4) . 2_656 no
F(2) N(3) 3.165(3) . 2_656 no
F(2) C(6) 3.232(4) . 2_656 no
F(2) F(12) 3.280(3) . 2_756 no
F(2) C(28) 3.369(4) . 2_756 no
F(2) C(5) 3.540(4) . 2_656 no
F(3) C(27) 3.140(6) . 2_656 no
F(3) N(3) 3.264(6) . 2_656 no
F(3) N(6) 3.325(5) . 2_656 no
F(3) C(11) 3.337(6) . 2_656 no
F(3) C(28) 3.480(6) . 2_656 no
F(3') O(2') 2.90(1) . 2_766 no
F(3') O(3) 2.96(2) . . no
F(3') O(2) 3.05(1) . 2_766 no
F(3') C(16') 3.07(1) . . no
F(3') C(25') 3.40(1) . 2_766 no
F(3') C(10) 3.457(8) . 2_766 no
F(3') C(23) 3.46(1) . 2_766 no
F(3') C(26') 3.556(9) . 2_766 no
F(4) O(3) 2.77(2) . . no
F(4) C(10) 3.154(5) . 2_766 no
F(4) C(8) 3.214(5) . 2_666 no
F(4) C(1) 3.518(5) . 2_766 no
F(4) C(16') 3.569(8) . . no
F(4') C(29) 3.285(7) . 2_666 no
F(4') C(8) 3.305(7) . 2_666 no
F(4') C(30) 3.387(8) . 2_666 no
F(4') C(1) 3.408(7) . 2_766 no
F(5) C(30) 3.374(5) . 2_666 no
F(5) C(29) 3.381(5) . 2_666 no
F(5) C(28) 3.388(6) . 2_656 no
F(5) C(9) 3.390(6) . 2_666 no
F(5) C(27) 3.501(6) . 2_656 no
F(5) F(10) 3.533(4) . 2_656 no
F(5') C(27) 2.829(7) . 2_656 no
F(5') N(3) 3.080(8) . 2_656 no
F(5') N(6) 3.080(7) . 2_656 no
F(5') C(28) 3.146(7) . 2_656 no
F(5') C(5) 3.491(7) . 2_656 no
F(6) C(23) 2.860(8) . 2_766 no
F(6) O(2) 3.14(1) . 2_766 no
F(6) O(2') 3.190(9) . 2_766 no
F(6) C(16') 3.423(9) . . no
F(6) C(23') 3.455(8) . 2_766 no
F(6) C(25') 3.46(1) . 2_766 no
F(6') C(7) 3.47(1) . 2_656 no
F(6') C(23) 3.52(1) . 2_766 no
F(6') C(11) 3.54(1) . 2_656 no
F(7) N(2) 3.062(3) . 2_655 no
F(7) C(4) 3.258(4) . 2_655 no
F(7) C(4) 3.431(4) . . no
F(7) C(30) 3.436(4) . 1_545 no
F(8) C(5) 3.281(4) . 1_655 no
F(8) C(3) 3.300(4) . . no
F(8) C(6) 3.499(4) . 1_655 no
F(8') F(8') 3.01(4) . 2_755 no
F(8') C(5) 3.38(2) . 1_655 no
F(9) C(29) 3.309(5) . 1_545 no
F(9) C(29) 3.376(5) . 2_655 no
F(9) C(2) 3.391(4) . 1_545 no
F(9) F(9) 3.419(5) . 2_645 no
F(9) C(30) 3.477(5) . 2_655 no
F(9) N(7) 3.502(5) . 1_545 no
F(9) N(1) 3.510(4) . 1_545 no
F(9') C(27) 3.21(3) . . no
F(9') N(6) 3.45(3) . . no
F(9') C(28) 3.47(3) . . no
F(9') C(3) 3.48(3) . . no
F(9') C(4) 3.48(3) . . no
F(10) C(29) 3.186(5) . 1_545 no
F(10) C(30) 3.228(4) . 1_545 no
F(10) N(1) 3.491(5) . 1_545 no
F(10) C(28) 3.499(5) . . no
F(10) N(7) 3.581(5) . 1_545 no
F(10) C(27) 3.582(5) . . no
F(10') C(29) 2.99(2) . 1_545 no
F(10') N(1) 3.06(2) . 1_545 no
F(10') N(7) 3.22(2) . 1_545 no
F(10') C(30) 3.28(2) . 1_545 no
F(11) C(29) 3.504(5) . 2_655 no
F(11) N(7) 3.527(4) . 2_655 no
F(11) C(2) 3.545(4) . 2_755 no
F(11') C(29) 2.90(3) . 2_655 no
F(11') C(30) 3.10(3) . 2_655 no
F(11') N(7) 3.22(3) . 2_655 no
F(12) C(1) 3.226(4) . 1_545 no
F(12) C(30) 3.335(4) . 1_645 no
F(12) N(1) 3.341(4) . 1_545 no
F(12) C(2) 3.517(4) . 1_545 no
O(1) C(7) 3.56(1) . 2_666 no
O(3) C(8) 3.34(2) . 2_666 no
O(3) C(7) 3.52(2) . 2_666 no
C(6) C(27) 3.573(4) . 1_455 no
C(21) C(22) 3.588(6) . 2_876 no

loop_
_geom_torsion_atom_site_label_1
_geom_torsion_atom_site_label_2
_geom_torsion_atom_site_label_3
_geom_torsion_atom_site_label_4
_geom_torsion_site_symmetry_1
_geom_torsion_site_symmetry_2
_geom_torsion_site_symmetry_3
_geom_torsion_site_symmetry_4
_geom_torsion
_geom_torsion_publ_flag
Cu(1) N(1) C(1) C(2) . . . . 59.4(3) no
Cu(1) N(1) C(10) C(9) . . . . -35.7(3) no
Cu(1) N(2) C(3) C(2) . . . . -52.5(3) no
Cu(1) N(2) C(4) C(5) . . . . 41.6(3) no
Cu(1) N(3) C(5) C(4) . . . . 39.2(3) no
Cu(1) N(3) C(6) C(7) . . . . -58.5(3) no
Cu(1) N(4) C(8) C(7) . . . . 59.4(3) no
Cu(1) N(4) C(9) C(10) . . . . -43.7(3) no
Cu(1) N(4) C(11) C(12) . . . . -173.3(2) no
Cu(1) N(6) C(27) C(28) . . . . -141.4(4) no
Cu(1) N(7) C(29) C(30) . . . . -72.1(4) no
P(1) F(3) F(5') F(5) . . . . 29.0(5) no
P(1) F(3) F(6') F(6) . . . . -1(1) no
P(1) F(3') F(4) F(4') . . . . 19.6(7) no
P(1) F(3') F(6) F(6') . . . . 6(1) no
P(1) F(4) F(3') F(6) . . . . -3(2) no
P(1) F(4) F(4') F(5) . . . . -32.0(6) no
P(1) F(4') F(4) F(3') . . . . -18.1(6) no
P(1) F(4') F(5) F(5') . . . . 45.7(7) no
P(1) F(5) F(4') F(4) . . . . 34.3(6) no
P(1) F(5) F(5') F(3) . . . . -27.4(5) no
P(1) F(5') F(3) F(6') . . . . 23(2) no
P(1) F(5') F(5) F(4') . . . . -41.9(6) no
P(1) F(6) F(3') F(4) . . . . 3(2) no
P(1) F(6) F(6') F(3) . . . . 1(2) no
P(1) F(6') F(3) F(5') . . . . -21(2) no
P(1) F(6') F(6) F(3') . . . . -6(1) no
P(2) F(8) F(8') F(11) . . . . -17(2) no
P(2) F(8) F(9') F(10) . . . . 26(3) no
P(2) F(8') F(8) F(9') . . . . -25(2) no
P(2) F(8') F(11) F(11') . . . . 1(3) no
P(2) F(9) F(10') F(10) . . . . 44(4) no
P(2) F(9) F(11') F(11) . . . . -17(2) no
P(2) F(9') F(8) F(8') . . . . 26(2) no
P(2) F(9') F(10) F(10') . . . . 2(2) no
P(2) F(10) F(9') F(8) . . . . -25(3) no
P(2) F(10) F(10') F(9) . . . . -44(4) no
P(2) F(10') F(9) F(11') . . . . 25(2) no
P(2) F(10') F(10) F(9') . . . . -2(2) no
P(2) F(11) F(8') F(8) . . . . 17(2) no
P(2) F(11) F(11') F(9) . . . . 18(2) no
P(2) F(11') F(9) F(10') . . . . -22(2) no
P(2) F(11') F(11) F(8') . . . . -1(3) no
F(1) P(1) F(3) F(5') . . . . -101.6(3) no
F(1) P(1) F(3) F(6') . . . . 93(1) no
F(1) P(1) F(3') F(4) . . . . 87.1(3) no
F(1) P(1) F(3') F(6) . . . . -94.5(7) no
F(1) P(1) F(4) F(3') . . . . -91.4(4) no
F(1) P(1) F(4) F(4') . . . . 106.0(4) no
F(1) P(1) F(4') F(4) . . . . -76.2(4) no
F(1) P(1) F(4') F(5) . . . . 74.9(3) no
F(1) P(1) F(5) F(4') . . . . -106.0(3) no
F(1) P(1) F(5) F(5') . . . . 111.0(4) no
F(1) P(1) F(5') F(3) . . . . 81.7(3) no
F(1) P(1) F(5') F(5) . . . . -69.6(4) no
F(1) P(1) F(6) F(3') . . . . 86.0(7) no
F(1) P(1) F(6) F(6') . . . . -88.7(5) no
F(1) P(1) F(6') F(3) . . . . -86(1) no
F(1) P(1) F(6') F(6) . . . . 92.6(4) no
F(2) P(1) F(3) F(5') . . . . 77.4(3) no
F(2) P(1) F(3) F(6') . . . . -88(1) no
F(2) P(1) F(3') F(4) . . . . -92.7(3) no
F(2) P(1) F(3') F(6) . . . . 85.6(7) no
F(2) P(1) F(4) F(3') . . . . 89.6(4) no
F(2) P(1) F(4) F(4') . . . . -73.0(4) no
F(2) P(1) F(4') F(4) . . . . 104.9(4) no
F(2) P(1) F(4') F(5) . . . . -103.9(3) no
F(2) P(1) F(5) F(4') . . . . 74.6(3) no
F(2) P(1) F(5) F(5') . . . . -68.5(4) no
F(2) P(1) F(5') F(3) . . . . -98.5(3) no
F(2) P(1) F(5') F(5) . . . . 110.2(4) no
F(2) P(1) F(6) F(3') . . . . -94.5(7) no
F(2) P(1) F(6) F(6') . . . . 90.8(5) no
F(2) P(1) F(6') F(3) . . . . 92(1) no
F(2) P(1) F(6') F(6) . . . . -88.6(4) no
F(3) P(1) F(3') F(4) . . . . 174.6(3) no
F(3) P(1) F(3') F(6) . . . . -7.1(9) no
F(3) P(1) F(4) F(3') . . . . -63(3) no
F(3) P(1) F(4) F(4') . . . . 134(3) no
F(3) P(1) F(4') F(4) . . . . -174.2(4) no
F(3) P(1) F(4') F(5) . . . . -23.0(6) no
F(3) P(1) F(5) F(4') . . . . 166.1(4) no
F(3) P(1) F(5) F(5') . . . . 23.0(5) no
F(3) P(1) F(5') F(5) . . . . -151.3(6) no
F(3) P(1) F(6) F(3') . . . . 174.2(7) no
F(3) P(1) F(6) F(6') . . . . -0.5(7) no
F(3) P(1) F(6') F(6) . . . . 179(1) no
F(3) F(5') P(1) F(3') . . . . -88(3) no
F(3) F(5') P(1) F(4) . . . . 175.1(3) no
F(3) F(5') P(1) F(4') . . . . 179.9(4) no
F(3) F(5') P(1) F(5) . . . . 151.3(6) no
F(3) F(5') P(1) F(6) . . . . -23.2(6) no
F(3) F(5') P(1) F(6') . . . . -7.9(6) no
F(3) F(5') F(5) F(4') . . . . -69.3(9) no
F(3) F(6') P(1) F(3') . . . . -176(1) no
F(3) F(6') P(1) F(4) . . . . -172.1(5) no
F(3) F(6') P(1) F(4') . . . . 65(3) no
F(3) F(6') P(1) F(5) . . . . -4(1) no
F(3) F(6') P(1) F(5') . . . . 11.9(9) no
F(3) F(6') P(1) F(6) . . . . -179(1) no
F(3) F(6') F(6) F(3') . . . . -5(2) no
F(3') P(1) F(3) F(5') . . . . 170.2(5) no
F(3') P(1) F(3) F(6') . . . . 5(1) no
F(3') P(1) F(4) F(4') . . . . -162.6(6) no
F(3') P(1) F(4') F(4) . . . . 13.8(5) no
F(3') P(1) F(4') F(5) . . . . 164.9(4) no
F(3') P(1) F(5) F(4') . . . . -25.5(7) no
F(3') P(1) F(5) F(5') . . . . -168.5(6) no
F(3') P(1) F(5') F(5) . . . . 121(3) no
F(3') P(1) F(6) F(6') . . . . -174.7(9) no
F(3') P(1) F(6') F(6) . . . . 3.0(5) no
F(3') F(4) P(1) F(4') . . . . 162.6(6) no
F(3') F(4) P(1) F(5) . . . . -174.8(4) no
F(3') F(4) P(1) F(5') . . . . 170.0(5) no
F(3') F(4) P(1) F(6) . . . . 0.9(5) no
F(3') F(4) P(1) F(6') . . . . -4.9(9) no
F(3') F(4) F(4') F(5) . . . . -50(1) no
F(3') F(6) P(1) F(4) . . . . -1.3(7) no
F(3') F(6) P(1) F(4') . . . . -16.2(9) no
F(3') F(6) P(1) F(5) . . . . 60(3) no
F(3') F(6) P(1) F(5') . . . . -167.1(7) no
F(3') F(6) P(1) F(6') . . . . 174.7(9) no
F(4) P(1) F(3) F(5') . . . . -130(3) no
F(4) P(1) F(3) F(6') . . . . 65(3) no
F(4) P(1) F(3') F(6) . . . . 178.4(9) no
F(4) P(1) F(4') F(5) . . . . 151.1(5) no
F(4) P(1) F(5) F(4') . . . . -18.6(3) no
F(4) P(1) F(5) F(5') . . . . -161.6(4) no
F(4) P(1) F(5') F(5) . . . . 23.8(5) no
F(4) P(1) F(6) F(6') . . . . -176.0(5) no
F(4) P(1) F(6') F(6) . . . . 6.9(9) no
F(4) F(3') P(1) F(4') . . . . -11.4(4) no
F(4) F(3') P(1) F(5) . . . . 8.7(7) no
F(4) F(3') P(1) F(5') . . . . -103(3) no
F(4) F(3') P(1) F(6) . . . . -178.4(9) no
F(4) F(3') P(1) F(6') . . . . 177.2(5) no
F(4) F(3') F(6) F(6') . . . . 9(2) no
F(4) F(4') P(1) F(5) . . . . -151.1(5) no
F(4) F(4') P(1) F(5') . . . . -174.2(4) no
F(4) F(4') P(1) F(6) . . . . 22.9(6) no
F(4) F(4') P(1) F(6') . . . . 133(3) no
F(4) F(4') F(5) F(5') . . . . 80(1) no
F(4') P(1) F(3) F(5') . . . . -0.1(6) no
F(4') P(1) F(3) F(6') . . . . -165.5(9) no
F(4') P(1) F(3') F(6) . . . . 167.0(7) no
F(4') P(1) F(5) F(5') . . . . -143.0(6) no
F(4') P(1) F(5') F(5) . . . . 28.7(4) no
F(4') P(1) F(6) F(6') . . . . 169.1(6) no
F(4') P(1) F(6') F(6) . . . . -116(3) no
F(4') F(4) P(1) F(5) . . . . 22.6(4) no
F(4') F(4) P(1) F(5') . . . . 7.4(5) no
F(4') F(4) P(1) F(6) . . . . -161.7(5) no
F(4') F(4) P(1) F(6') . . . . -167.5(8) no
F(4') F(4) F(3') F(6) . . . . 17(2) no
F(4') F(5) P(1) F(5') . . . . 143.0(6) no
F(4') F(5) P(1) F(6) . . . . -80(3) no
F(4') F(5) P(1) F(6') . . . . 168.5(6) no
F(5) P(1) F(3) F(5') . . . . -18.3(3) no
F(5) P(1) F(3) F(6') . . . . 176(1) no
F(5) P(1) F(3') F(6) . . . . -172.9(5) no
F(5) P(1) F(6) F(6') . . . . -115(3) no
F(5) P(1) F(6') F(6) . . . . 174.6(3) no
F(5) F(4') P(1) F(5') . . . . -23.1(3) no
F(5) F(4') P(1) F(6) . . . . 174.0(3) no
F(5) F(4') P(1) F(6') . . . . -76(3) no
F(5) F(5') P(1) F(6) . . . . -174.5(4) no
F(5) F(5') P(1) F(6') . . . . -159.1(6) no
F(5) F(5') F(3) F(6') . . . . 52(2) no
F(5') P(1) F(3) F(6') . . . . -165(1) no
F(5') P(1) F(3') F(6) . . . . 75(4) no
F(5') P(1) F(6) F(6') . . . . 18.2(7) no
F(5') P(1) F(6') F(6) . . . . -169.1(4) no
F(5') F(3) P(1) F(6) . . . . 166.2(4) no
F(5') F(3) P(1) F(6') . . . . 165(1) no
F(5') F(3) F(6') F(6) . . . . -22(3) no
F(5') F(5) P(1) F(6) . . . . 137(3) no
F(5') F(5) P(1) F(6') . . . . 25.4(7) no
F(6) P(1) F(3) F(6') . . . . 1(1) no
F(6) F(3') P(1) F(6') . . . . -4.5(8) no
F(7) P(2) F(8) F(8') . . . . -80(1) no
F(7) P(2) F(8) F(9') . . . . 77(2) no
F(7) P(2) F(8') F(8) . . . . 97.9(8) no
F(7) P(2) F(8') F(11) . . . . -97.8(8) no
F(7) P(2) F(9) F(10') . . . . -102(1) no
F(7) P(2) F(9) F(11') . . . . 102(1) no
F(7) P(2) F(9') F(8) . . . . -101(1) no
F(7) P(2) F(9') F(10) . . . . 96(1) no
F(7) P(2) F(10) F(9') . . . . -80(2) no
F(7) P(2) F(10) F(10') . . . . 102(1) no
F(7) P(2) F(10') F(9) . . . . 80.4(9) no
F(7) P(2) F(10') F(10) . . . . -81(1) no
F(7) P(2) F(11) F(8') . . . . 80(1) no
F(7) P(2) F(11) F(11') . . . . -99(1) no
F(7) P(2) F(11') F(9) . . . . -80(1) no
F(7) P(2) F(11') F(11) . . . . 85(1) no
F(8) P(2) F(8') F(11) . . . . 164(2) no
F(8) P(2) F(9) F(10') . . . . -14(2) no
F(8) P(2) F(9) F(11') . . . . -170(2) no
F(8) P(2) F(9') F(10) . . . . -163(2) no
F(8) P(2) F(10) F(9') . . . . 12(2) no
F(8) P(2) F(10) F(10') . . . . -166(1) no
F(8) P(2) F(10') F(9) . . . . 178.7(2) no
F(8) P(2) F(10') F(10) . . . . 18(2) no
F(8) P(2) F(11) F(8') . . . . -12(1) no
F(8) P(2) F(11) F(11') . . . . 169(1) no
F(8) P(2) F(11') F(9) . . . . 178.9(2) no
F(8) P(2) F(11') F(11) . . . . -16(2) no
F(8) F(8') P(2) F(9) . . . . 178.8(2) no
F(8) F(8') P(2) F(9') . . . . 16(1) no
F(8) F(8') P(2) F(10) . . . . 16(2) no
F(8) F(8') P(2) F(10') . . . . -19.9(3) no
F(8) F(8') P(2) F(11) . . . . -164(2) no
F(8) F(8') P(2) F(11') . . . . -165(1) no
F(8) F(8') P(2) F(12) . . . . -81.7(8) no
F(8) F(8') F(11) F(11') . . . . 19(4) no
F(8) F(9') P(2) F(8') . . . . -16(1) no
F(8) F(9') P(2) F(9) . . . . 179.0(3) no
F(8) F(9') P(2) F(10) . . . . 163(2) no
F(8) F(9') P(2) F(10') . . . . 162(2) no
F(8) F(9') P(2) F(11) . . . . -17(2) no
F(8) F(9') P(2) F(11') . . . . 175.9(2) no
F(8) F(9') P(2) F(12) . . . . 81(1) no
F(8) F(9') F(10) F(10') . . . . -24(5) no
F(8') P(2) F(8) F(9') . . . . 158(2) no
F(8') P(2) F(9) F(10') . . . . 179(2) no
F(8') P(2) F(9) F(11') . . . . 23(2) no
F(8') P(2) F(9') F(10) . . . . -180(1) no
F(8') P(2) F(10) F(9') . . . . 0(2) no
F(8') P(2) F(10) F(10') . . . . -178(2) no
F(8') P(2) F(10') F(9) . . . . -162.1(3) no
F(8') P(2) F(10') F(10) . . . . 36.9(3) no
F(8') P(2) F(11) F(11') . . . . -179(2) no
F(8') P(2) F(11') F(9) . . . . -164(1) no
F(8') P(2) F(11') F(11) . . . . 1(1) no
F(8') F(8) P(2) F(9) . . . . -168(2) no
F(8') F(8) P(2) F(9') . . . . -158(2) no
F(8') F(8) P(2) F(10) . . . . -169(1) no
F(8') F(8) P(2) F(10') . . . . 179(2) no
F(8') F(8) P(2) F(11) . . . . 11(1) no
F(8') F(8) P(2) F(11') . . . . 23(2) no
F(8') F(8) P(2) F(12) . . . . 101(1) no
F(8') F(8) F(9') F(10) . . . . 52(5) no
F(8') F(11) P(2) F(9) . . . . 168(1) no
F(8') F(11) P(2) F(9') . . . . 0(2) no
F(8') F(11) P(2) F(10) . . . . -176(4) no
F(8') F(11) P(2) F(10') . . . . -178(2) no
F(8') F(11) P(2) F(11') . . . . 179(2) no
F(8') F(11) P(2) F(12) . . . . -100(1) no
F(8') F(11) F(11') F(9) . . . . 16(4) no
F(9) P(2) F(8) F(9') . . . . -11(3) no
F(9) P(2) F(8') F(11) . . . . -17(2) no
F(9) P(2) F(9') F(10) . . . . 16(2) no
F(9) P(2) F(10) F(9') . . . . -168(2) no
F(9) P(2) F(10) F(10') . . . . 14(1) no
F(9) P(2) F(10') F(10) . . . . -161(2) no
F(9) P(2) F(11) F(11') . . . . -11(1) no
F(9) P(2) F(11') F(11) . . . . 165(2) no
F(9) F(10') P(2) F(9') . . . . 162(2) no
F(9) F(10') P(2) F(10) . . . . 161(2) no
F(9) F(10') P(2) F(11) . . . . -19(2) no
F(9) F(10') P(2) F(11') . . . . -17(1) no
F(9) F(10') P(2) F(12) . . . . -99.9(9) no
F(9) F(10') F(10) F(9') . . . . -45(5) no
F(9) F(11') P(2) F(9') . . . . 3.3(3) no
F(9) F(11') P(2) F(10) . . . . 15(2) no
F(9) F(11') P(2) F(10') . . . . 17(1) no
F(9) F(11') P(2) F(11) . . . . -165(2) no
F(9) F(11') P(2) F(12) . . . . 98(1) no
F(9') P(2) F(8') F(11) . . . . -180(1) no
F(9') P(2) F(9) F(10') . . . . -24(2) no
F(9') P(2) F(9) F(11') . . . . -180(2) no
F(9') P(2) F(10) F(10') . . . . -178(2) no
F(9') P(2) F(10') F(10) . . . . 1(2) no
F(9') P(2) F(11) F(11') . . . . -179(2) no
F(9') P(2) F(11') F(11) . . . . 168.3(3) no
F(9') F(8) P(2) F(10) . . . . -12(2) no
F(9') F(8) P(2) F(10') . . . . -23(2) no
F(9') F(8) P(2) F(11) . . . . 169(2) no
F(9') F(8) P(2) F(11') . . . . -180(2) no
F(9') F(8) P(2) F(12) . . . . -101(2) no
F(9') F(8) F(8') F(11) . . . . -43(3) no
F(9') F(10) P(2) F(10') . . . . 178(2) no
F(9') F(10) P(2) F(11) . . . . 176(4) no
F(9') F(10) P(2) F(11') . . . . -179(2) no
F(9') F(10) P(2) F(12) . . . . 101(2) no
F(10) P(2) F(8') F(11) . . . . 179.8(2) no
F(10) P(2) F(9) F(10') . . . . -12(1) no
F(10) P(2) F(9) F(11') . . . . -169(1) no
F(10) P(2) F(11) F(11') . . . . 5(5) no
F(10) P(2) F(11') F(11) . . . . -179.8(2) no
F(10) F(9') P(2) F(10') . . . . -1(1) no
F(10) F(9') P(2) F(11) . . . . -179.8(2) no
F(10) F(9') P(2) F(11') . . . . 12.6(3) no
F(10) F(9') P(2) F(12) . . . . -82(1) no
F(10) F(10') P(2) F(11) . . . . 179.9(3) no
F(10) F(10') P(2) F(11') . . . . -178(1) no
F(10) F(10') P(2) F(12) . . . . 99(1) no
F(10) F(10') F(9) F(11') . . . . 69(5) no
F(10') P(2) F(8') F(11) . . . . 144.4(3) no
F(10') P(2) F(9) F(11') . . . . -156(2) no
F(10') P(2) F(11) F(11') . . . . 3(2) no
F(10') P(2) F(11') F(11) . . . . -178(1) no
F(10') F(9) P(2) F(11) . . . . 167(1) no
F(10') F(9) P(2) F(11') . . . . 156(2) no
F(10') F(9) P(2) F(12) . . . . 77(1) no
F(10') F(9) F(11') F(11) . . . . -40(3) no
F(10') F(10) P(2) F(11) . . . . -2(5) no
F(10') F(10) P(2) F(11') . . . . 3(2) no
F(10') F(10) P(2) F(12) . . . . -78(1) no
F(11) P(2) F(9) F(11') . . . . 11(1) no
F(11) F(8') P(2) F(11') . . . . -1(1) no
F(11) F(8') P(2) F(12) . . . . 82.6(8) no
F(11) F(11') P(2) F(12) . . . . -97(1) no
F(11') F(9) P(2) F(12) . . . . -79(1) no
F(11') F(11) P(2) F(12) . . . . 80(1) no
O(1') O(1) C(18) C(17) . . . . -148(4) no
O(1') O(1) C(18) C(18') . . . . 14.9(1) no
O(1') O(1) C(18) C(19) . . . . 35(4) no
O(1') C(18) C(17) C(16) . . . . -18(4) no
O(1') C(18) C(17) C(18') . . . . 161(4) no
O(1') C(18) C(17) C(26) . . . . 162(3) no
O(1') C(18) C(18') C(17') . . . . 125(4) no
O(1') C(18) C(18') C(17) . . . . -156(4) no
O(1') C(18) C(18') C(19) . . . . 33(5) no
O(1') C(18) C(18') C(19') . . . . -72(5) no
O(1') C(18) C(19) C(17') . . . . 143(2) no
O(1') C(18) C(19) C(18') . . . . -162(3) no
O(1') C(18) C(19) C(20) . . . . 12(2) no
O(1') C(18) C(19) C(24) . . . . -165(2) no
O(1') C(18') C(17') C(13') . . . 2_766 -4(2) no
O(1') C(18') C(17') C(19) . . . . -92(2) no
O(1') C(18') C(17') C(26') . . . . 175(1) no
O(1') C(18') C(17) C(16) . . . . -5(2) no
O(1') C(18') C(17) C(18) . . . . -6(1) no
O(1') C(18') C(17) C(26) . . . . 174(1) no
O(1') C(18') C(18) O(1) . . . . -9(6) no
O(1') C(18') C(18) C(17) . . . . 156(4) no
O(1') C(18') C(18) C(19) . . . . -33(5) no
O(1') C(18') C(19) C(17') . . . . 123(1) no
O(1') C(18') C(19) C(18) . . . . 9(2) no
O(1') C(18') C(19) C(20) . . . . 1(2) no
O(1') C(18') C(19) C(24) . . . . -173.8(9) no
O(1') C(18') C(19') C(23') . . . 2_776 6(2) no
O(1') C(18') C(19') C(24') . . . . -176(1) no
O(1') C(19) C(17') C(13') . . . 2_766 -75.8(6) no
O(1') C(19) C(17') C(18') . . . . 36.7(7) no
O(1') C(19) C(17') C(26') . . . . 145.1(6) no
O(1') C(19) C(18) O(1) . . . . -11(2) no
O(1') C(19) C(18) C(17) . . . . 172(3) no
O(1') C(19) C(18) C(18') . . . . 162(3) no
O(1') C(19) C(18') C(17') . . . . -123(1) no
O(1') C(19) C(18') C(17) . . . . -148(5) no
O(1') C(19) C(18') C(18) . . . . -9(2) no
O(1') C(19) C(18') C(19') . . . . 118(1) no
O(1') C(19) C(20) C(20') . . . . -115.9(9) no
O(1') C(19) C(20) C(21) . . . . -179.6(7) no
O(1') C(19) C(24) C(23) . . . . 170.1(9) no
O(1') C(19) C(24) C(25) . . . . -10(1) no
O(1) O(1') C(18) C(17) . . . . 41(5) no
O(1) O(1') C(18) C(18') . . . . -173(5) no
O(1) O(1') C(18) C(19) . . . . -150(4) no
O(1) O(1') C(18') C(17') . . . . -52(7) no
O(1) O(1') C(18') C(17) . . . . 35(7) no
O(1) O(1') C(18') C(18) . . . . 11(8) no
O(1) O(1') C(18') C(19) . . . . -138(6) no
O(1) O(1') C(18') C(19') . . . . 128(6) no
O(1) O(1') C(19) C(17') . . . . 104(5) no
O(1) O(1') C(19) C(18) . . . . 138(7) no
O(1) O(1') C(19) C(18') . . . . 149(6) no
O(1) O(1') C(19) C(20) . . . . -31(6) no
O(1) O(1') C(19) C(24) . . . . 158(5) no
O(1) C(18) O(1') C(18') . . . . 173(5) no
O(1) C(18) O(1') C(19) . . . . 150(4) no
O(1) C(18) C(17) C(16) . . . . -3(2) no
O(1) C(18) C(17) C(18') . . . . 176(3) no
O(1) C(18) C(17) C(26) . . . . 176(1) no
O(1) C(18) C(18') C(17') . . . . 116(9) no
O(1) C(18) C(18') C(17) . . . . -165(9) no
O(1) C(18) C(18') C(19) . . . . 24(10) no
O(1) C(18) C(18') C(19') . . . . -81(9) no
O(1) C(18) C(19) C(17') . . . . 132(1) no
O(1) C(18) C(19) C(18') . . . . -174(3) no
O(1) C(18) C(19) C(20) . . . . 1(2) no
O(1) C(18) C(19) C(24) . . . . -176(1) no
O(2) O(2') C(25') C(24') . . . . 54(3) no
O(2) O(2') C(25') C(25) . . . . 88.3(3) no
O(2) O(2') C(25') C(26) . . . . 145(4) no
O(2) O(2') C(25') C(26') . . . . -128(3) no
O(2) C(24') C(19') C(18') . . . . -7(1) no
O(2) C(24') C(19') C(23') . . . 2_776 172(1) no
O(2) C(24') C(20') C(20) . . 2_776 2_776 -113.4(7) no
O(2) C(24') C(20') C(21) . . 2_776 2_776 -174.0(7) no
O(2) C(24') C(25') O(2') . . . . -23(2) no
O(2) C(24') C(25') C(25) . . . . 162(4) no
O(2) C(24') C(25') C(26) . . . . -146(3) no
O(2) C(24') C(25') C(26') . . . . 159(3) no
O(2) C(24') C(25) C(24) . . . . 120(1) no
O(2) C(24') C(25) C(25') . . . . -9(2) no
O(2) C(24') C(25) C(26) . . . . -122(1) no
O(2) C(24') C(25) C(26') . . . . 162(5) no
O(2) C(25') C(24') C(19') . . . . -165(2) no
O(2) C(25') C(24') C(20') . . . 2_776 15(3) no
O(2) C(25') C(24') C(25) . . . . -162(4) no
O(2) C(25') C(25) C(24') . . . . 40(7) no
O(2) C(25') C(25) C(24) . . . . -57(7) no
O(2) C(25') C(25) C(26) . . . . 138(6) no
O(2) C(25') C(25) C(26') . . . . -137(6) no
O(2) C(25') C(26) C(13) . . . . 28(6) no
O(2) C(25') C(26) C(17) . . . . -157(5) no
O(2) C(25') C(26) C(25) . . . . -144(8) no
O(2) C(25') C(26') C(16') . . . 2_766 -23(5) no
O(2) C(25') C(26') C(17') . . . . 156(4) no
O(2) C(25') C(26') C(25) . . . . 154(6) no
O(2) C(25) C(24') C(19') . . . . -174(1) no
O(2) C(25) C(24') C(20') . . . 2_776 5(2) no
O(2) C(25) C(24') C(25') . . . . 9(2) no
O(2) C(25) C(24) C(19) . . . . 179(1) no
O(2) C(25) C(24) C(23) . . . . -1(2) no
O(2) C(25) C(25') O(2') . . . . -76.9(3) no
O(2) C(25) C(25') C(24') . . . . -40(7) no
O(2) C(25) C(25') C(26) . . . . -138(6) no
O(2) C(25) C(25') C(26') . . . . 137(6) no
O(2) C(25) C(26) C(13) . . . . 2(2) no
O(2) C(25) C(26) C(17) . . . . -179(1) no
O(2) C(25) C(26) C(25') . . . . 11(2) no
O(2) C(25) C(26') C(16') . . . 2_766 -5(2) no
O(2) C(25) C(26') C(17') . . . . 173(1) no
O(2) C(25) C(26') C(25') . . . . -10(2) no
O(2') O(2) C(24') C(19') . . . . 129(3) no
O(2') O(2) C(24') C(20') . . . 2_776 -57(4) no
O(2') O(2) C(24') C(25') . . . . 109(6) no
O(2') O(2) C(24') C(25) . . . . 120(4) no
O(2') O(2) C(25') C(24') . . . . -135(2) no
O(2') O(2) C(25') C(25) . . . . -167(5) no
O(2') O(2) C(25') C(26) . . . . -57(7) no
O(2') O(2) C(25') C(26') . . . . 71(5) no
O(2') O(2) C(25) C(24') . . . . -124(3) no
O(2') O(2) C(25) C(24) . . . . 147(2) no
O(2') O(2) C(25) C(25') . . . . 17(7) no
O(2') O(2) C(25) C(26) . . . . -30(4) no
O(2') O(2) C(25) C(26') . . . . 60(3) no
O(2') C(25') O(2) C(24') . . . . 135(2) no
O(2') C(25') O(2) C(25) . . . . 167(5) no
O(2') C(25') C(24') C(19') . . . . 172(1) no
O(2') C(25') C(24') C(20') . . . 2_776 -7(2) no
O(2') C(25') C(24') C(25) . . . . 176(3) no
O(2') C(25') C(25) C(24') . . . . -36.7(3) no
O(2') C(25') C(25) C(24) . . . . -133.8(3) no
O(2') C(25') C(25) C(26) . . . . 61.1(3) no
O(2') C(25') C(25) C(26') . . . . 145.7(3) no
O(2') C(25') C(26) C(13) . . . . -1(2) no
O(2') C(25') C(26) C(17) . . . . 174(1) no
O(2') C(25') C(26) C(25) . . . . -173(4) no
O(2') C(25') C(26') C(16') . . . 2_766 7(2) no
O(2') C(25') C(26') C(17') . . . . -173.3(9) no
O(2') C(25') C(26') C(25) . . . . -176(3) no
O(3) C(16) C(15) C(14) . . . . -155(1) no
O(3) C(16) C(15) C(16') . . . . -50(1) no
O(3) C(16) C(16') C(15) . . . . 140.6(9) no
O(3) C(16) C(16') C(26') . . . 2_766 -109(1) no
O(3) C(16) C(17) C(18) . . . . -24(1) no
O(3) C(16) C(17) C(18') . . . . -25(2) no
O(3) C(16) C(17) C(26) . . . . 157(1) no
N(1) Cu(1) N(2) C(3) . . . . 37.7(2) no
N(1) Cu(1) N(2) C(4) . . . . 164.6(2) no
N(1) Cu(1) N(3) C(5) . . . . 44(8) no
N(1) Cu(1) N(3) C(6) . . . . -81(7) no
N(1) Cu(1) N(4) C(8) . . . . 136.0(2) no
N(1) Cu(1) N(4) C(9) . . . . 18.7(2) no
N(1) Cu(1) N(4) C(11) . . . . -100.2(2) no
N(1) Cu(1) N(6) C(27) . . . . 163.8(7) no
N(1) Cu(1) N(7) C(29) . . . . -11(1) no
N(1) C(1) C(2) C(3) . . . . -69.7(4) no
N(1) C(10) C(9) N(4) . . . . 54.9(4) no
N(2) Cu(1) N(1) C(1) . . . . -40.6(2) no
N(2) Cu(1) N(1) C(10) . . . . -168.5(2) no
N(2) Cu(1) N(3) C(5) . . . . -13.1(2) no
N(2) Cu(1) N(3) C(6) . . . . -137.9(2) no
N(2) Cu(1) N(4) C(8) . . . . -131(3) no
N(2) Cu(1) N(4) C(9) . . . . 112(3) no
N(2) Cu(1) N(4) C(11) . . . . -7(3) no
N(2) Cu(1) N(6) C(27) . . . . -102.9(8) no
N(2) Cu(1) N(7) C(29) . . . . -104(1) no
N(2) C(3) C(2) C(1) . . . . 65.8(3) no
N(2) C(4) C(5) N(3) . . . . -54.8(3) no
N(3) Cu(1) N(1) C(1) . . . . -98(7) no
N(3) Cu(1) N(1) C(10) . . . . 134(7) no
N(3) Cu(1) N(2) C(3) . . . . -143.0(2) no
N(3) Cu(1) N(2) C(4) . . . . -16.1(2) no
N(3) Cu(1) N(4) C(8) . . . . -43.3(2) no
N(3) Cu(1) N(4) C(9) . . . . -160.6(2) no
N(3) Cu(1) N(4) C(11) . . . . 80.5(2) no
N(3) Cu(1) N(6) C(27) . . . . -16.7(7) no
N(3) Cu(1) N(7) C(29) . . . . 170(1) no
N(3) C(6) C(7) C(8) . . . . 66.7(4) no
N(4) Cu(1) N(1) C(1) . . . . 137.4(2) no
N(4) Cu(1) N(1) C(10) . . . . 9.4(2) no
N(4) Cu(1) N(2) C(3) . . . . -55(3) no
N(4) Cu(1) N(2) C(4) . . . . 72(3) no
N(4) Cu(1) N(3) C(5) . . . . 169.0(2) no
N(4) Cu(1) N(3) C(6) . . . . 44.1(2) no
N(4) Cu(1) N(6) C(27) . . . . 77.0(8) no
N(4) Cu(1) N(7) C(29) . . . . 76(1) no
N(4) C(8) C(7) C(6) . . . . -69.2(4) no
N(4) C(11) C(12) N(5) . . . . -83.7(5) no
N(4) C(11) C(12) N(5') . . . . -160.0(4) no
N(5) N(5') C(12) C(11) . . . . 120.5(4) no
N(5) N(5') C(13') C(13) . . . . 0.4(4) no
N(5) N(5') C(13') C(14) . . . . 52.3(6) no
N(5) N(5') C(13') C(17') . . . 2_766 -134.8(6) no
N(5) C(12) N(5') C(13') . . . . 45.3(6) no
N(5) C(13') N(5') C(12) . . . . -39.0(5) no
N(5) C(13') C(13) C(14) . . . . 127.7(5) no
N(5) C(13') C(13) C(26) . . . . -123.4(9) no
N(5) C(13') C(14) C(13) . . . . -36.2(4) no
N(5) C(13') C(14) C(15) . . . . -141.3(4) no
N(5) C(13') C(17') C(18') . . 2_766 2_766 -71(1) no
N(5) C(13') C(17') C(19) . . 2_766 2_766 -115.0(7) no
N(5) C(13') C(17') C(26') . . 2_766 2_766 107.5(8) no
N(5) C(13) C(13') N(5') . . . . -0.5(5) no
N(5) C(13) C(13') C(14) . . . . -127.7(5) no
N(5) C(13) C(13') C(17') . . . 2_766 135.6(5) no
N(5) C(13) C(14) C(13') . . . . 59.4(5) no
N(5) C(13) C(14) C(15) . . . . 180.0(4) no
N(5) C(13) C(26) C(17) . . . . -179.7(5) no
N(5) C(13) C(26) C(25') . . . . -3.6(9) no
N(5) C(13) C(26) C(25) . . . . -1(1) no
N(5') N(5) C(12) C(11) . . . . -93.7(5) no
N(5') N(5) C(13') C(13) . . . . -179.5(6) no
N(5') N(5) C(13') C(14) . . . . -141.5(5) no
N(5') N(5) C(13') C(17') . . . 2_766 97.1(8) no
N(5') N(5) C(13) C(13') . . . . 0.4(4) no
N(5') N(5) C(13) C(14) . . . . -50.2(6) no
N(5') N(5) C(13) C(26) . . . . 136.4(6) no
N(5') C(12) N(5) C(13') . . . . -27.2(4) no
N(5') C(12) N(5) C(13) . . . . -59.3(7) no
N(5') C(13') N(5) C(12) . . . . 28.1(4) no
N(5') C(13') N(5) C(13) . . . . 179.5(6) no
N(5') C(13') C(13) C(14) . . . . 127.3(5) no
N(5') C(13') C(13) C(26) . . . . -123.8(7) no
N(5') C(13') C(14) C(13) . . . . -77.9(7) no
N(5') C(13') C(14) C(15) . . . . 177.0(5) no
N(5') C(13') C(17') C(18') . . 2_766 2_766 1(1) no
N(5') C(13') C(17') C(19) . . 2_766 2_766 -42.2(7) no
N(5') C(13') C(17') C(26') . . 2_766 2_766 -179.7(5) no
N(6) Cu(1) N(1) C(1) . . . . 42.4(2) no
N(6) Cu(1) N(1) C(10) . . . . -85.6(2) no
N(6) Cu(1) N(2) C(3) . . . . -53.2(2) no
N(6) Cu(1) N(2) C(4) . . . . 73.8(2) no
N(6) Cu(1) N(3) C(5) . . . . -96.0(2) no
N(6) Cu(1) N(3) C(6) . . . . 139.1(2) no
N(6) Cu(1) N(4) C(8) . . . . -133.0(2) no
N(6) Cu(1) N(4) C(9) . . . . 109.7(2) no
N(6) Cu(1) N(4) C(11) . . . . -9.2(2) no
N(6) Cu(1) N(7) C(29) . . . . -94(1) no
N(7) Cu(1) N(1) C(1) . . . . -130.4(2) no
N(7) Cu(1) N(1) C(10) . . . . 101.6(2) no
N(7) Cu(1) N(2) C(3) . . . . 125.6(2) no
N(7) Cu(1) N(2) C(4) . . . . -107.5(2) no
N(7) Cu(1) N(3) C(5) . . . . 76.8(2) no
N(7) Cu(1) N(3) C(6) . . . . -48.1(2) no
N(7) Cu(1) N(4) C(8) . . . . 48.3(2) no
N(7) Cu(1) N(4) C(9) . . . . -69.1(2) no
N(7) Cu(1) N(4) C(11) . . . . 172.0(2) no
N(7) Cu(1) N(6) C(27) . . . . -113.0(9) no
C(1) N(1) C(10) C(9) . . . . -166.0(3) no
C(2) C(1) N(1) C(10) . . . . -174.7(3) no
C(2) C(3) N(2) C(4) . . . . -176.6(3) no
C(3) N(2) C(4) C(5) . . . . 172.3(2) no
C(4) C(5) N(3) C(6) . . . . 167.8(3) no
C(5) N(3) C(6) C(7) . . . . 178.2(3) no
C(7) C(8) N(4) C(9) . . . . 173.4(3) no
C(7) C(8) N(4) C(11) . . . . -62.1(4) no
C(8) N(4) C(9) C(10) . . . . -164.0(3) no
C(8) N(4) C(11) C(12) . . . . -48.7(4) no
C(9) N(4) C(11) C(12) . . . . 73.9(3) no
C(10) C(9) N(4) C(11) . . . . 71.8(3) no
C(11) C(12) N(5) C(13') . . . . -120.9(4) no
C(11) C(12) N(5) C(13) . . . . -153.0(6) no
C(11) C(12) N(5') C(13') . . . . 165.7(5) no
C(12) N(5) N(5') C(13') . . . . -141.5(5) no
C(12) N(5) C(13') C(13) . . . . -151.4(5) no
C(12) N(5) C(13') C(14) . . . . -113.4(4) no
C(12) N(5) C(13') C(17') . . . 2_766 125.2(7) no
C(12) N(5) C(13) C(13') . . . . 41.7(7) no
C(12) N(5) C(13) C(14) . . . . -8.8(9) no
C(12) N(5) C(13) C(26) . . . . 177.7(6) no
C(12) N(5') N(5) C(13') . . . . 141.5(5) no
C(12) N(5') N(5) C(13) . . . . 141.0(5) no
C(12) N(5') C(13') C(13) . . . . -38.6(8) no
C(12) N(5') C(13') C(14) . . . . 13(1) no
C(12) N(5') C(13') C(17') . . . 2_766 -173.8(6) no
C(13') N(5) C(13) C(14) . . . . -50.6(5) no
C(13') N(5) C(13) C(26) . . . . 136.0(7) no
C(13') N(5') N(5) C(13) . . . . -0.4(5) no
C(13') C(13) C(14) C(15) . . . . 120.6(5) no
C(13') C(13) C(26) C(17) . . . . -73.4(9) no
C(13') C(13) C(26) C(25') . . . . 102.7(9) no
C(13') C(13) C(26) C(25) . . . . 105.7(9) no
C(13') C(14) C(13) C(26) . . . . -127.2(7) no
C(13') C(14) C(15) C(16') . . . . 4.5(8) no
C(13') C(14) C(15) C(16) . . . . 78.1(8) no
C(13') C(17') C(18') C(17) . 2_766 2_766 2_766 97.5(7) no
C(13') C(17') C(18') C(18) . 2_766 2_766 2_766 20(3) no
C(13') C(17') C(18') C(19) . 2_766 2_766 2_766 -88.0(7) no
C(13') C(17') C(18') C(19') . 2_766 2_766 2_766 -175.5(7) no
C(13') C(17') C(19) C(18) . 2_766 2_766 2_766 88.0(7) no
C(13') C(17') C(19) C(18') . 2_766 2_766 2_766 112.5(8) no
C(13') C(17') C(19) C(20) . 2_766 2_766 2_766 -24(1) no
C(13') C(17') C(19) C(24) . 2_766 2_766 2_766 -137.8(5) no
C(13') C(17') C(26') C(16') . 2_766 2_766 . 0.9(9) no
C(13') C(17') C(26') C(25') . 2_766 2_766 2_766 -179.8(8) no
C(13') C(17') C(26') C(25) . 2_766 2_766 2_766 179.0(7) no
C(13) N(5) C(13') C(14) . . . . 38.0(4) no
C(13) N(5) C(13') C(17') . . . 2_766 -83.4(8) no
C(13) C(13') C(14) C(15) . . . . -105.0(5) no
C(13) C(13') C(17') C(18') . . 2_766 2_766 -128.4(8) no
C(13) C(13') C(17') C(19) . . 2_766 2_766 -171.9(5) no
C(13) C(13') C(17') C(26') . . 2_766 2_766 50.5(8) no
C(13) C(14) C(13') C(17') . . . 2_766 108.7(6) no
C(13) C(14) C(15) C(16') . . . . -74.8(7) no
C(13) C(14) C(15) C(16) . . . . -1.2(8) no
C(13) C(26) C(17) C(16) . . . . 0.2(9) no
C(13) C(26) C(17) C(18) . . . . -179.0(7) no
C(13) C(26) C(17) C(18') . . . . -178.9(7) no
C(13) C(26) C(25') C(24') . . . . 116.4(6) no
C(13) C(26) C(25') C(25) . . . . 172(2) no
C(13) C(26) C(25') C(26') . . . . -114.5(6) no
C(13) C(26) C(25) C(24') . . . . 96.3(7) no
C(13) C(26) C(25) C(24) . . . . -176.0(6) no
C(13) C(26) C(25) C(25') . . . . -9(3) no
C(13) C(26) C(25) C(26') . . . . -97.8(7) no
C(14) C(13') C(13) C(26) . . . . 108.9(8) no
C(14) C(13') C(17') C(18') . . 2_766 2_766 175.4(7) no
C(14) C(13') C(17') C(19) . . 2_766 2_766 131.8(5) no
C(14) C(13') C(17') C(26') . . 2_766 2_766 -5.7(8) no
C(14) C(13) C(13') C(17') . . . 2_766 -96.7(6) no
C(14) C(13) C(26) C(17) . . . . 7.3(9) no
C(14) C(13) C(26) C(25') . . . . -176.6(7) no
C(14) C(13) C(26) C(25) . . . . -173.6(7) no
C(14) C(15) C(16') C(16) . . . . 122.7(6) no
C(14) C(15) C(16') C(26') . . . 2_766 -10.1(9) no
C(14) C(15) C(16) C(16') . . . . -104.3(6) no
C(14) C(15) C(16) C(17) . . . . 7.7(9) no
C(15) C(14) C(13') C(17') . . . 2_766 3.7(7) no
C(15) C(14) C(13) C(26) . . . . -6.7(8) no
C(15) C(16') C(16) C(17) . . . . -96.4(7) no
C(15) C(16') C(26') C(17') . . 2_766 2_766 8(1) no
C(15) C(16') C(26') C(25') . . 2_766 2_766 -171.5(9) no
C(15) C(16') C(26') C(25) . . 2_766 2_766 -169(1) no
C(15) C(16) C(16') C(26') . . . 2_766 111(1) no
C(15) C(16) C(17) C(18) . . . . 172.7(7) no
C(15) C(16) C(17) C(18') . . . . 172(1) no
C(15) C(16) C(17) C(26) . . . . -6.4(8) no
C(16') C(15) C(16) C(17) . . . . 112.1(7) no
C(16') C(16) C(17) C(18) . . . . -126.6(8) no
C(16') C(16) C(17) C(18') . . . . -127(1) no
C(16') C(16) C(17) C(26) . . . . 54.3(9) no
C(16') C(26') C(17') C(18') . 2_766 2_766 2_766 179.8(7) no
C(16') C(26') C(17') C(19) . 2_766 2_766 2_766 -135.7(6) no
C(16') C(26') C(25') C(24') . 2_766 2_766 2_766 174.6(8) no
C(16') C(26') C(25') C(25) . 2_766 2_766 2_766 177(2) no
C(16') C(26') C(25') C(26) . 2_766 2_766 2_766 -129.9(6) no
C(16') C(26') C(25) C(24') . 2_766 2_766 2_766 166(4) no
C(16') C(26') C(25) C(24) . 2_766 2_766 2_766 124(1) no
C(16') C(26') C(25) C(25') . 2_766 2_766 2_766 -5(3) no
C(16') C(26') C(25) C(26) . 2_766 2_766 2_766 -117(1) no
C(16) C(15) C(16') C(26') . . . 2_766 -132.8(8) no
C(16) C(16') C(26') C(17') . . 2_766 2_766 -80(1) no
C(16) C(16') C(26') C(25') . . 2_766 2_766 101(1) no
C(16) C(16') C(26') C(25) . . 2_766 2_766 103(1) no
C(16) C(17) C(18) C(18') . . . . -179(2) no
C(16) C(17) C(18) C(19) . . . . 174.0(7) no
C(16) C(17) C(18') C(17') . . . . 118(1) no
C(16) C(17) C(18') C(18) . . . . 2(2) no
C(16) C(17) C(18') C(19) . . . . 143(4) no
C(16) C(17) C(18') C(19') . . . . -123(1) no
C(16) C(17) C(26) C(25') . . . . -174(1) no
C(16) C(17) C(26) C(25) . . . . -179.0(7) no
C(17') C(13') C(13) C(26) . 2_766 2_766 2_766 -12(1) no
C(17') C(18') O(1') C(18) . . . . -63(4) no
C(17') C(18') O(1') C(19) . . . . 86(1) no
C(17') C(18') C(17) C(18) . . . . 116(2) no
C(17') C(18') C(17) C(26) . . . . -63.7(5) no
C(17') C(18') C(18) C(17) . . . . -80(1) no
C(17') C(18') C(18) C(19) . . . . 92(2) no
C(17') C(18') C(19) C(18) . . . . -114(2) no
C(17') C(18') C(19) C(20) . . . . -122(1) no
C(17') C(18') C(19) C(24) . . . . 63.6(5) no
C(17') C(18') C(19') C(23') . . . 2_776 -173.9(7) no
C(17') C(18') C(19') C(24') . . . . 4(1) no
C(17') C(19) O(1') C(18) . . . . -34(2) no
C(17') C(19) O(1') C(18') . . . . -45(1) no
C(17') C(19) C(18) C(17) . . . . -45.2(8) no
C(17') C(19) C(18) C(18') . . . . -55(2) no
C(17') C(19) C(18') C(17) . . . . -25(4) no
C(17') C(19) C(18') C(18) . . . . 114(2) no
C(17') C(19) C(18') C(19') . . . . -119.1(7) no
C(17') C(19) C(20) C(20') . . . . 150.1(7) no
C(17') C(19) C(20) C(21) . . . . 86.3(9) no
C(17') C(19) C(24) C(23) . . . . -130.9(6) no
C(17') C(19) C(24) C(25) . . . . 49.3(7) no
C(17') C(26') C(25') C(24') . . . . 5(2) no
C(17') C(26') C(25') C(25) . . . . 3(2) no
C(17') C(26') C(25') C(26) . . . . -50.8(8) no
C(17') C(26') C(25) C(24') . . . . 11(5) no
C(17') C(26') C(25) C(24) . . . . 53.5(6) no
C(17') C(26') C(25) C(25') . . . . -178(2) no
C(17') C(26') C(25) C(26) . . . . -65.6(5) no
C(17) C(16) C(16') C(26') . . . 2_766 14(1) no
C(17) C(18) O(1') C(18') . . . . -146(6) no
C(17) C(18) O(1') C(19) . . . . -170(4) no
C(17) C(18) C(18') C(19) . . . . -171(1) no
C(17) C(18) C(18') C(19') . . . . 84(2) no
C(17) C(18) C(19) C(18') . . . . 9(2) no
C(17) C(18) C(19) C(20) . . . . -175.8(7) no
C(17) C(18) C(19) C(24) . . . . 7(1) no
C(17) C(18') O(1') C(18) . . . . 24(4) no
C(17) C(18') O(1') C(19) . . . . 173(1) no
C(17) C(18') C(17') C(19) . . . . 174.5(9) no
C(17) C(18') C(17') C(26') . . . . 81.3(7) no
C(17) C(18') C(18) C(19) . . . . 171(1) no
C(17) C(18') C(19) C(18) . . . . -139(6) no
C(17) C(18') C(19) C(20) . . . . -147(4) no
C(17) C(18') C(19) C(24) . . . . 38(5) no
C(17) C(18') C(19') C(23') . . . 2_776 102.5(7) no
C(17) C(18') C(19') C(24') . . . . -79.1(7) no
C(17) C(26) C(25') C(24') . . . . -69(1) no
C(17) C(26) C(25') C(25) . . . . -13(3) no
C(17) C(26) C(25') C(26') . . . . 60(1) no
C(17) C(26) C(25) C(24') . . . . -84.6(8) no
C(17) C(26) C(25) C(24) . . . . 3(1) no
C(17) C(26) C(25) C(25') . . . . 170(2) no
C(17) C(26) C(25) C(26') . . . . 81.3(6) no
C(18) O(1') C(18') C(19) . . . . -149(5) no
C(18) O(1') C(18') C(19') . . . . 117(5) no
C(18) O(1') C(19) C(18') . . . . 10(2) no
C(18) O(1') C(19) C(20) . . . . -169(2) no
C(18) O(1') C(19) C(24) . . . . 20(2) no
C(18) O(1) O(1') C(18') . . . . -5(4) no
C(18) O(1) O(1') C(19) . . . . -117(7) no
C(18) C(17) C(18') C(19) . . . . 141(6) no
C(18) C(17) C(18') C(19') . . . . -125(2) no
C(18) C(17) C(26) C(25') . . . . 7(1) no
C(18) C(17) C(26) C(25) . . . . 2(1) no
C(18) C(18') O(1') C(19) . . . . 149(5) no
C(18) C(18') C(17') C(19) . . . . -108(3) no
C(18) C(18') C(17') C(26') . . . . 159(2) no
C(18) C(18') C(17) C(26) . . . . -180(2) no
C(18) C(18') C(19) C(20) . . . . -8(3) no
C(18) C(18') C(19) C(24) . . . . 178(2) no
C(18) C(18') C(19') C(23') . . . 2_776 23(3) no
C(18) C(18') C(19') C(24') . . . . -159(3) no
C(18) C(19) O(1') C(18') . . . . -10(2) no
C(18) C(19) C(17') C(18') . . . . 24.5(7) no
C(18) C(19) C(17') C(26') . . . . 132.9(7) no
C(18) C(19) C(18') C(19') . . . . 127(2) no
C(18) C(19) C(20) C(20') . . . . -120(1) no
C(18) C(19) C(20) C(21) . . . . 176.0(7) no
C(18) C(19) C(24) C(23) . . . . 178.2(7) no
C(18) C(19) C(24) C(25) . . . . -2(1) no
C(18') O(1') C(18) C(19) . . . . 24(4) no
C(18') O(1') C(19) C(20) . . . . -180(1) no
C(18') O(1') C(19) C(24) . . . . 10(2) no
C(18') C(17') C(19) C(20) . . . . 136(1) no
C(18') C(17') C(19) C(24) . . . . -109.8(8) no
C(18') C(17') C(26') C(25') . . . . 1(1) no
C(18') C(17') C(26') C(25) . . . . 2.0(9) no
C(18') C(17) C(18) C(19) . . . . -7(1) no
C(18') C(17) C(26) C(25') . . . . 7(1) no
C(18') C(17) C(26) C(25) . . . . 2.0(9) no
C(18') C(18) O(1') C(19) . . . . -24(4) no
C(18') C(18) C(17) C(26) . . . . 0(2) no
C(18') C(18) C(19) C(20) . . . . 175(2) no
C(18') C(18) C(19) C(24) . . . . -3(2) no
C(18') C(19) C(17') C(26') . . . . 108.4(8) no
C(18') C(19) C(20) C(20') . . . . -116(2) no
C(18') C(19) C(20) C(21) . . . . 180(1) no
C(18') C(19) C(24) C(23) . . . . 177.0(8) no
C(18') C(19) C(24) C(25) . . . . -3(1) no
C(18') C(19') C(23') C(22) . . 2_776 2_776 -179.4(7) no
C(18') C(19') C(23') C(23) . . 2_776 2_776 109(1) no
C(18') C(19') C(24') C(20') . . . 2_776 -179.2(7) no
C(18') C(19') C(24') C(25') . . . . 1(1) no
C(18') C(19') C(24') C(25) . . . . 0(1) no
C(19) O(1') C(18') C(19') . . . . -94(1) no
C(19) C(17') C(18') C(19') . . . . 87.5(9) no
C(19) C(17') C(26') C(25') . . . . -44(1) no
C(19) C(17') C(26') C(25) . . . . -42.5(7) no
C(19) C(18) C(17) C(26) . . . . -7(1) no
C(19) C(18) C(18') C(19') . . . . -104(3) no
C(19) C(18') C(17') C(26') . . . . -93.1(8) no
C(19) C(18') C(17) C(26) . . . . -39(5) no
C(19) C(18') C(19') C(23') . . . 2_776 -90.5(8) no
C(19) C(18') C(19') C(24') . . . . 87.9(9) no
C(19) C(20) C(20') C(21) . . . . -97.9(9) no
C(19) C(20) C(20') C(24') . . . 2_776 2(1) no
C(19) C(20) C(21) C(20') . . . . 124.0(7) no
C(19) C(20) C(21) C(22) . . . . 4.4(8) no
C(19) C(24) C(23) C(22) . . . . 6.9(9) no
C(19) C(24) C(23) C(23') . . . . -60(1) no
C(19) C(24) C(25) C(24') . . . . 87.3(9) no
C(19) C(24) C(25) C(25') . . . . -168(3) no
C(19) C(24) C(25) C(26) . . . . -3(1) no
C(19) C(24) C(25) C(26') . . . . -83.0(7) no
C(19') C(18') C(17') C(26') . . . . -6(1) no
C(19') C(18') C(17) C(26) . . . . 55.5(6) no
C(19') C(18') C(19) C(20) . . . . 119(1) no
C(19') C(18') C(19) C(24) . . . . -55.5(6) no
C(19') C(23') C(22) C(21) . 2_776 2_776 2_776 -4.1(9) no
C(19') C(23') C(22) C(23) . 2_776 2_776 2_776 -120.4(7) no
C(19') C(23') C(23) C(22) . 2_776 2_776 2_776 100.9(8) no
C(19') C(23') C(23) C(24) . 2_776 2_776 2_776 5(1) no
C(19') C(24') O(2) C(25') . . . . 20(3) no
C(19') C(24') O(2) C(25) . . . . 10(2) no
C(19') C(24') C(20') C(20) . . 2_776 2_776 61.8(9) no
C(19') C(24') C(20') C(21) . . 2_776 2_776 1.2(9) no
C(19') C(24') C(25') C(25) . . . . -4(3) no
C(19') C(24') C(25') C(26) . . . . 48.9(8) no
C(19') C(24') C(25') C(26') . . . . -6(2) no
C(19') C(24') C(25) C(24) . . . . -54.1(6) no
C(19') C(24') C(25) C(25') . . . . 177(2) no
C(19') C(24') C(25) C(26) . . . . 63.7(6) no
C(19') C(24') C(25) C(26') . . . . -12(5) no
C(20) C(19) C(17') C(26') . . . . -115.1(8) no
C(20) C(19) C(24) C(23) . . . . 0.6(9) no
C(20) C(19) C(24) C(25) . . . . -179.2(7) no
C(20) C(20') C(21) C(22) . . . . 112.4(5) no
C(20) C(20') C(24') C(25') . . 2_776 2_776 118.8(9) no
C(20) C(20') C(24') C(25) . . 2_776 2_776 117(1) no
C(20) C(21) C(20') C(24') . . . 2_776 -109.5(6) no
C(20) C(21) C(22) C(23) . . . . 4.0(8) no
C(20) C(21) C(22) C(23') . . . . 84.4(7) no
C(20') C(20) C(19) C(24) . . . . 57(1) no
C(20') C(20) C(21) C(22) . . . . -119.6(5) no
C(20') C(21) C(22) C(23) . . . . -85.3(7) no
C(20') C(21) C(22) C(23') . . . . -4.9(8) no
C(20') C(24') O(2) C(25') . 2_776 2_776 2_776 166(3) no
C(20') C(24') O(2) C(25) . 2_776 2_776 2_776 177(1) no
C(20') C(24') C(19') C(23') . 2_776 2_776 . 0.8(9) no
C(20') C(24') C(25') C(25) . 2_776 2_776 2_776 -177(2) no
C(20') C(24') C(25') C(26) . 2_776 2_776 2_776 130.5(6) no
C(20') C(24') C(25') C(26') . 2_776 2_776 2_776 -174.6(8) no
C(20') C(24') C(25) C(24) . 2_776 2_776 2_776 -125(1) no
C(20') C(24') C(25) C(25') . 2_776 2_776 2_776 4(3) no
C(20') C(24') C(25) C(26) . 2_776 2_776 2_776 118(1) no
C(20') C(24') C(25) C(26') . 2_776 2_776 2_776 -166(4) no
C(21) C(20) C(19) C(24) . . . . -6.4(9) no
C(21) C(20) C(20') C(24') . . . 2_776 100.2(7) no
C(21) C(20') C(24') C(25') . . 2_776 2_776 179.4(8) no
C(21) C(20') C(24') C(25) . . 2_776 2_776 177(1) no
C(21) C(22) C(23) C(23') . . . . 116.7(6) no
C(21) C(22) C(23) C(24) . . . . -9.5(9) no
C(21) C(22) C(23') C(23) . . . . -116.3(6) no
C(22) C(21) C(20') C(24') . . . 2_776 2.9(8) no
C(22) C(23) C(24) C(25) . . . . -173.3(7) no
C(22) C(23') C(19') C(24') . . 2_776 2_776 -2.2(9) no
C(22) C(23') C(23) C(24) . . . . 95.5(9) no
C(23) C(23') C(19') C(24') . . 2_776 2_776 70(1) no
C(23) C(24) C(25) C(24') . . . . -92.5(8) no
C(23) C(24) C(25) C(25') . . . . 13(3) no
C(23) C(24) C(25) C(26) . . . . 176.9(7) no
C(23) C(24) C(25) C(26') . . . . 97.2(7) no
C(23') C(19') C(24') C(25') . 2_776 2_776 2_776 -179.8(9) no
C(23') C(19') C(24') C(25) . 2_776 2_776 2_776 -178.3(8) no
C(23') C(22) C(23) C(24) . . . . -126.3(7) no
C(23') C(23) C(24) C(25) . . . . 120(1) no
C(24') O(2) O(2') C(25') . . . . -81(4) no
C(24') O(2) C(25') C(25) . . . . -32(5) no
C(24') O(2) C(25') C(26) . . . . 79(5) no
C(24') O(2) C(25') C(26') . . . . -154(5) no
C(24') O(2) C(25) C(24) . . . . -88(1) no
C(24') O(2) C(25) C(25') . . . . 141(6) no
C(24') O(2) C(25) C(26) . . . . 94(1) no
C(24') O(2) C(25) C(26') . . . . -175(1) no
C(24') C(25') O(2) C(25) . . . . 32(5) no
C(24') C(25') C(25) C(24) . . . . -97(3) no
C(24') C(25') C(25) C(26) . . . . 98(2) no
C(24') C(25') C(25) C(26') . . . . -178(2) no
C(24') C(25') C(26) C(25) . . . . -55(2) no
C(24') C(25') C(26') C(25) . . . . 2(1) no
C(24') C(25) O(2) C(25') . . . . -141(6) no
C(24') C(25) C(25') C(26) . . . . -98(2) no
C(24') C(25) C(25') C(26') . . . . 178(2) no
C(24') C(25) C(26) C(25') . . . . 106(3) no
C(24') C(25) C(26') C(25') . . . . -171(6) no
C(24) C(19) C(17') C(26') . . . . -1.4(5) no
C(24) C(25) O(2) C(25') . . . . 131(6) no
C(24) C(25) C(24') C(25') . . . . 129(3) no
C(24) C(25) C(25') C(26) . . . . 165(3) no
C(24) C(25) C(25') C(26') . . . . 81(2) no
C(24) C(25) C(26) C(25') . . . . -167(3) no
C(24) C(25) C(26') C(25') . . . . -129(2) no
C(25') O(2) C(24') C(25) . . . . 11(2) no
C(25') O(2) C(25) C(26) . . . . -47(6) no
C(25') O(2) C(25) C(26') . . . . 44(6) no
C(25') O(2') O(2) C(25) . . . . -5(2) no
C(25') C(24') O(2) C(25) . . . . -11(2) no
C(25') C(24') C(25) C(26) . . . . -113(2) no
C(25') C(24') C(25) C(26') . . . . 171(6) no
C(25') C(26) C(25) C(26') . . . . -89(2) no
C(25') C(26') C(25) C(26) . . . . 112(2) no
C(25) O(2) C(25') C(26) . . . . 110(9) no
C(25) O(2) C(25') C(26') . . . . -122(8) no
C(25) C(24') C(25') C(26) . . . . 52(2) no
C(25) C(24') C(25') C(26') . . . . -2(2) no
C(25) C(26) C(25') C(26') . . . . 74(2) no
C(25) C(26') C(25') C(26) . . . . -53(2) no
C(26) C(25') C(25) C(26') . . . . 85(1) no
C(26) C(25) C(25') C(26') . . . . -85(1) no
